data_1508202
loop_
_publ_author_name
'Ma, Da'
'Hettiarachchi, Gaya'
'Nguyen, Duc'
'Zhang, Ben'
'Wittenberg, James B.'
'Zavalij, Peter Y.'
'Briken, Volker'
'Isaacs, Lyle'

_publ_section_title
;
 Acyclic cucurbit[n]uril molecular containers enhance the solubility and
 bioactivity of poorly soluble pharmaceuticals.
;
_journal_issue 6
_journal_name_full 'Nature chemistry'
_journal_page_first 503
_journal_page_last 510
_journal_paper_doi 10.1038/nchem.1326
_journal_volume 4
_journal_year 2012
_chemical_formula_moiety 'Na4, [C62 H68 N16 O24 S4, (C2 H F3 O2)], 10(C2 H F3 O2), 12.5(H2 O)'
_chemical_formula_sum 'C42 H52 F16.5 N8 Na2 O29.25 S2'
_chemical_formula_weight 1560.52
_chemical_name_common Na4[TFA@CB].10TFA.12.5H2O
_chemical_name_systematic
;
Na4[TFA@CB].10TFA.12.5H2O
;
_space_group_IT_number 2
_symmetry_cell_setting triclinic
_symmetry_space_group_name_Hall '-P 1'
_symmetry_space_group_name_H-M 'P -1'
_atom_sites_solution_hydrogens geom
_atom_sites_solution_primary direct
_atom_sites_solution_secondary difmap
_audit_creation_method 'SHELXL-97 & ZCIF'
_cell_angle_alpha 80.7050(10)
_cell_angle_beta 87.9730(10)
_cell_angle_gamma 75.3600(10)
_cell_formula_units_Z 4
_cell_length_a 19.457(2)
_cell_length_b 23.652(2)
_cell_length_c 29.876(3)
_cell_measurement_reflns_used 63011
_cell_measurement_temperature 100(2)
_cell_measurement_theta_max 28.2
_cell_measurement_theta_min 2.2
_cell_volume 13128(2)
_computing_cell_refinement Apex2
_computing_data_collection 'Apex2 (Bruker, 2005)'
_computing_data_reduction Apex2
_computing_molecular_graphics 'XSHEL (Bruker, 2004)'
_computing_publication_material SHELXL-97
_computing_structure_refinement 'SHELXL-97 (Sheldrick, 1997)'
_computing_structure_solution 'SHELXS-97 (Sheldrick, 1990)'
_diffrn_ambient_temperature 100(2)
_diffrn_detector 'CCD area detector'
_diffrn_detector_area_resol_mean 11.198
_diffrn_detector_type 'Bruker Smart Apex II'
_diffrn_measured_fraction_theta_full 0.996
_diffrn_measured_fraction_theta_max 0.996
_diffrn_measurement_details 610,610,610,650
_diffrn_measurement_device_type 'three-circle diffractometer'
_diffrn_measurement_method '\w and \f scans'
_diffrn_measurement_specimen_support 'glass capillary'
_diffrn_orient_matrix_type standard
_diffrn_orient_matrix_UB_11 -0.0435726
_diffrn_orient_matrix_UB_12 -0.0004466
_diffrn_orient_matrix_UB_13 0.0186971
_diffrn_orient_matrix_UB_21 -0.0225084
_diffrn_orient_matrix_UB_22 -0.0116827
_diffrn_orient_matrix_UB_23 -0.0254731
_diffrn_orient_matrix_UB_31 0.0204125
_diffrn_orient_matrix_UB_32 -0.0426814
_diffrn_orient_matrix_UB_33 0.0123259
_diffrn_radiation_monochromator graphite
_diffrn_radiation_source 'fine-focus sealed tube'
_diffrn_radiation_type MoK\a
_diffrn_radiation_wavelength 0.71073
_diffrn_reflns_av_R_equivalents 0.0253
_diffrn_reflns_av_sigmaI/netI 0.0384
_diffrn_reflns_limit_h_max 23
_diffrn_reflns_limit_h_min -23
_diffrn_reflns_limit_k_max 28
_diffrn_reflns_limit_k_min -28
_diffrn_reflns_limit_l_max 35
_diffrn_reflns_limit_l_min -35
_diffrn_reflns_number 119514
_diffrn_reflns_theta_full 25.00
_diffrn_reflns_theta_max 25.00
_diffrn_reflns_theta_min 2.07
_diffrn_source_current 30.00
_diffrn_source_voltage 50.00
_diffrn_standards_decay_% 0
_exptl_absorpt_coefficient_mu 0.230
_exptl_absorpt_correction_T_max 0.887
_exptl_absorpt_correction_T_min 0.795
_exptl_absorpt_correction_type multi-scan
_exptl_absorpt_process_details 'SADABS (Sheldrick, 1996)'
_exptl_crystal_colour colourless
_exptl_crystal_density_diffrn 1.579
_exptl_crystal_density_method 'not measured'
_exptl_crystal_description prism
_exptl_crystal_F_000 6372
_exptl_crystal_id VIsaacs%5Cu005cDaMaMoto2%20%22b%22%20at%20100K%0Ap0%0A.
_exptl_crystal_size_max 0.59
_exptl_crystal_size_mid 0.53
_exptl_crystal_size_min 0.52
_refine_diff_density_max 1.059
_refine_diff_density_min -1.071
_refine_diff_density_rms 0.122
_refine_ls_extinction_method none
_refine_ls_goodness_of_fit_ref 1.000
_refine_ls_hydrogen_treatment constr
_refine_ls_matrix_type full
_refine_ls_number_parameters 2219
_refine_ls_number_reflns 46074
_refine_ls_number_restraints 160
_refine_ls_restrained_S_all 1.000
_refine_ls_R_factor_all 0.1235
_refine_ls_R_factor_gt 0.1080
_refine_ls_shift/su_max 0.001
_refine_ls_shift/su_mean 0.000
_refine_ls_structure_factor_coef Fsqd
_refine_ls_weighting_details 'w=1/[\s^2^(Fo^2^)+(0.01P)^2^+87.3P], P=(max(Fo^2^,0)+2Fc^2^)/3'
_refine_ls_weighting_scheme calc
_refine_ls_wR_factor_gt 0.2313
_refine_ls_wR_factor_ref 0.2375
_reflns_number_gt 35361
_reflns_number_total 46074
_reflns_threshold_expression >2sigma(I)
_cod_data_source_file nchem.1326-s3.cif
_cod_data_source_block 1989
_cod_depositor_comments
;
The following automatic conversions were performed:

'_symmetry_cell_setting' value 'Triclinic' changed to 'triclinic'
according to /home/saulius/struct/CIF-dictionaries/cif_core.dic
dictionary named 'cif_core.dic' version 2.4.1 from 2010-06-29.

Automatic conversion script
Id: cif_fix_values 1891 2012-01-12 08:04:46Z andrius 

2023-04-18
Z value changed to a logical value. The given formula is
very different from that obtained from the list of atoms anyway.
                 miguel
;
_cod_original_formula_units_Z 8
_cod_original_cell_volume 13127(2)
_cod_original_sg_symbol_H-M P-1
_cod_original_formula_sum 'C42 H52 F16.50 N8 Na2 O29.25 S2'
_cod_database_code 1508202
_diffrn_measurement_frame_width-ccd -0.299988
_diffrn_measurement_total_frames-ccd 2480
_diffrn_measurement_frame_time-ccd 30
_diffrn_measurement_total_time-ccd 24.8
_diffrn_detector_distance-ccd 6.0000
_diffrn_measurement_frame_size-ccd 512

loop_
_symmetry_equiv_pos_as_xyz
'x, y, z'
'-x, -y, -z'

loop_
_atom_site_label
_atom_site_type_symbol
_atom_site_fract_x
_atom_site_fract_y
_atom_site_fract_z
_atom_site_U_iso_or_equiv
_atom_site_adp_type
_atom_site_occupancy
_atom_site_symmetry_multiplicity
_atom_site_calc_flag
_atom_site_refinement_flags
_atom_site_disorder_assembly
_atom_site_disorder_group
Na1 Na 0.86463(10) 0.94973(9) 0.79165(6) 0.0375(4) Uani 1 1 d . . .
Na2 Na 0.81120(11) 1.14072(9) 0.75904(7) 0.0426(5) Uani 1 1 d . . .
Na3 Na 0.86835(10) 0.91082(8) 0.69187(6) 0.0353(4) Uani 1 1 d . . .
Na4 Na 0.73372(18) 0.87793(12) 0.76776(8) 0.0716(8) Uani 1 1 d . . .
Na5 Na 1.11561(17) 0.58414(16) 0.96645(8) 0.0805(9) Uani 1 1 d . . .
Na6 Na 0.59114(13) 1.07512(10) 0.80784(8) 0.0527(6) Uani 1 1 d . . .
Na7 Na 0.34483(16) 0.53777(13) 0.54967(11) 0.0780(8) Uani 1 1 d . A .
Na8 Na 1.0437(3) 0.4772(2) 1.02365(14) 0.0508(11) Uani 0.50 1 d P . .
S1A S 0.61216(12) 0.96022(10) 0.91449(7) 0.0788(6) Uani 1 1 d U . .
O1A1 O 0.5591(3) 0.9458(3) 0.8877(3) 0.115(2) Uani 1 1 d U . .
O1A2 O 0.6656(3) 0.9766(2) 0.88728(19) 0.0869(16) Uani 1 1 d U . .
O1A3 O 0.5748(4) 1.0049(3) 0.9406(2) 0.132(3) Uani 1 1 d U . .
S2A S 0.79475(10) 0.40012(6) 1.21846(5) 0.0584(5) Uani 1 1 d U . .
O2A1 O 0.7464(3) 0.39082(18) 1.25524(15) 0.0746(15) Uani 1 1 d U . .
O2A2 O 0.8681(3) 0.3891(2) 1.23390(15) 0.0714(13) Uani 1 1 d U . .
O2A3 O 0.7905(3) 0.36756(18) 1.18160(14) 0.0681(13) Uani 1 1 d U . .
S3A S 0.69415(8) 1.15706(6) 0.85560(4) 0.0429(3) Uani 1 1 d U . .
O3A1 O 0.6634(4) 1.2086(2) 0.87664(18) 0.124(3) Uani 1 1 d U . .
O3A2 O 0.6391(3) 1.1344(2) 0.84082(17) 0.0789(15) Uani 1 1 d U . .
O3A3 O 0.7406(2) 1.17143(19) 0.82068(15) 0.0627(12) Uani 1 1 d U . .
S4A S 1.09464(9) 0.74657(7) 1.21498(5) 0.0496(4) Uani 1 1 d U . .
O4A1 O 1.0378(3) 0.72473(18) 1.24041(13) 0.0571(11) Uani 1 1 d U . .
O4A2 O 1.1180(3) 0.7883(2) 1.23612(13) 0.0725(15) Uani 1 1 d U . .
O4A3 O 1.1516(3) 0.6975(2) 1.20634(16) 0.0707(13) Uani 1 1 d U . .
N21A N 0.6573(3) 0.6921(2) 0.95359(15) 0.0545(13) Uani 1 1 d . . .
N24A N 0.6961(3) 0.5905(2) 0.98903(16) 0.0577(15) Uani 1 1 d . . .
N27A N 0.6697(3) 0.6725(2) 0.88394(15) 0.0607(15) Uani 1 1 d . . .
N30A N 0.7406(3) 0.5765(2) 0.92152(16) 0.0583(15) Uani 1 1 d . . .
N33A N 0.7534(3) 0.6788(2) 0.82230(15) 0.0498(12) Uani 1 1 d . . .
N35A N 0.8269(3) 0.5866(2) 0.86254(15) 0.0531(13) Uani 1 1 d . . .
N38A N 0.8481(3) 0.70428(19) 0.79063(14) 0.0430(11) Uani 1 1 d . . .
N40A N 0.9223(3) 0.6153(2) 0.83491(15) 0.0510(13) Uani 1 1 d . . .
N43A N 0.9435(2) 0.75347(18) 0.78203(14) 0.0382(10) Uani 1 1 d . . .
N45A N 1.0138(2) 0.66696(17) 0.83042(15) 0.0408(10) Uani 1 1 d . . .
N48A N 1.0186(2) 0.80720(16) 0.79269(13) 0.0306(9) Uani 1 1 d . . .
N50A N 1.0780(2) 0.72474(17) 0.85051(13) 0.0355(9) Uani 1 1 d . . .
N53A N 1.0594(2) 0.87365(16) 0.83414(12) 0.0292(8) Uani 1 1 d . . .
N56A N 1.1224(2) 0.79068(17) 0.88929(13) 0.0355(9) Uani 1 1 d . . .
N59A N 1.0435(2) 0.92809(16) 0.88914(12) 0.0284(8) Uani 1 1 d . . .
N62A N 1.1128(2) 0.84917(17) 0.94148(13) 0.0332(9) Uani 1 1 d . . .
O8A O 0.7585(2) 0.79136(15) 0.99307(12) 0.0464(9) Uani 1 1 d . . .
O13A O 0.8242(2) 0.56471(15) 1.09359(11) 0.0449(9) Uani 1 1 d . . .
O25A O 0.6776(2) 0.76432(18) 0.89647(13) 0.0526(10) Uani 1 1 d . . .
O26A O 0.8093(3) 0.52949(19) 0.98609(14) 0.0694(14) Uani 1 1 d . . .
O36A O 0.7457(2) 0.77830(18) 0.79788(12) 0.0488(10) Uani 1 1 d . . .
O37A O 0.9319(3) 0.55234(17) 0.90355(14) 0.0623(12) Uani 1 1 d . . .
O46A O 0.90335(18) 0.85489(14) 0.76952(10) 0.0325(7) Uani 1 1 d . . .
O47A O 1.0716(2) 0.64066(15) 0.89958(12) 0.0457(9) Uani 1 1 d . . .
O57A O 0.95407(18) 0.94432(13) 0.83691(11) 0.0325(7) Uani 1 1 d . . .
O58A O 1.1120(2) 0.75082(15) 0.96363(12) 0.0432(9) Uani 1 1 d . . .
O68A O 0.86789(17) 1.01733(13) 0.94221(10) 0.0311(7) Uani 1 1 d . . .
O73A O 1.03011(17) 0.83598(13) 1.06570(10) 0.0312(7) Uani 1 1 d . . .
C1A C 0.8369(3) 0.7157(2) 1.04552(16) 0.0383(12) Uani 1 1 d . . .
C2A C 0.8872(3) 0.7501(2) 1.04578(18) 0.0467(14) Uani 1 1 d . . .
H2A H 0.8774 0.7888 1.0287 0.056 Uiso 1 1 calc R . .
C3A C 0.9493(4) 0.7288(3) 1.07002(19) 0.0514(15) Uani 1 1 d . . .
H3A H 0.9829 0.7520 1.0687 0.062 Uiso 1 1 calc R . .
C4A C 0.9633(4) 0.6717(3) 1.0972(2) 0.0522(15) Uani 1 1 d . . .
H4A H 1.0060 0.6572 1.1145 0.063 Uiso 1 1 calc R . .
C5A C 0.9156(3) 0.6381(2) 1.09851(18) 0.0482(14) Uani 1 1 d . . .
H5A H 0.9248 0.6007 1.1175 0.058 Uiso 1 1 calc R . .
C6A C 0.8530(3) 0.6577(2) 1.07214(16) 0.0388(12) Uani 1 1 d . . .
C7A C 0.7735(3) 0.7350(2) 1.02027(16) 0.0404(12) Uani 1 1 d . . .
C9A C 0.7239(4) 0.8378(3) 1.0160(2) 0.0655(18) Uani 1 1 d . . .
H9A1 H 0.7574 0.8442 1.0378 0.079 Uiso 1 1 calc R . .
H9A2 H 0.6836 0.8270 1.0334 0.079 Uiso 1 1 calc R . .
C10A C 0.6977(4) 0.8927(3) 0.9844(3) 0.076(2) Uani 1 1 d . . .
H10A H 0.6765 0.9246 1.0022 0.092 Uiso 1 1 calc R . .
H10B H 0.7388 0.9033 0.9679 0.092 Uiso 1 1 calc R . .
C11A C 0.6452(5) 0.8915(4) 0.9509(3) 0.088(2) Uani 1 1 d . . .
H11A H 0.6047 0.8795 0.9671 0.106 Uiso 1 1 calc R . .
H11B H 0.6669 0.8610 0.9319 0.106 Uiso 1 1 calc R . .
C12A C 0.8047(3) 0.6227(2) 1.06950(16) 0.0402(12) Uani 1 1 d . . .
C14A C 0.7871(3) 0.5570(2) 1.13582(17) 0.0436(13) Uani 1 1 d . . .
H14A H 0.7353 0.5663 1.1304 0.052 Uiso 1 1 calc R . .
H14B H 0.7965 0.5834 1.1561 0.052 Uiso 1 1 calc R . .
C15A C 0.8146(4) 0.4927(2) 1.1570(2) 0.0525(15) Uani 1 1 d . . .
H15A H 0.8160 0.4671 1.1337 0.063 Uiso 1 1 calc R . .
H15B H 0.8636 0.4862 1.1684 0.063 Uiso 1 1 calc R . .
C16A C 0.7679(4) 0.4766(2) 1.1953(2) 0.0582(17) Uani 1 1 d . . .
H16A H 0.7183 0.4862 1.1843 0.070 Uiso 1 1 calc R . .
H16B H 0.7694 0.5004 1.2194 0.070 Uiso 1 1 calc R . .
C17A C 0.7282(3) 0.6996(2) 1.01849(17) 0.0422(12) Uani 1 1 d . . .
C18A C 0.7460(3) 0.6408(2) 1.04308(17) 0.0432(13) Uani 1 1 d . . .
C19A C 0.6592(3) 0.7227(3) 0.99155(19) 0.0530(15) Uani 1 1 d . . .
H19A H 0.6190 0.7183 1.0120 0.064 Uiso 1 1 calc R . .
H19B H 0.6528 0.7654 0.9802 0.064 Uiso 1 1 calc R . .
C20A C 0.7018(4) 0.5974(3) 1.03681(18) 0.0544(16) Uani 1 1 d . . .
H20A H 0.7237 0.5582 1.0547 0.065 Uiso 1 1 calc R . .
H20B H 0.6535 0.6115 1.0489 0.065 Uiso 1 1 calc R . .
C22A C 0.6437(4) 0.6329(3) 0.9588(2) 0.0625(19) Uani 1 1 d . . .
C23A C 0.5680(4) 0.6361(4) 0.9717(2) 0.082(3) Uani 1 1 d . . .
H23A H 0.5614 0.5959 0.9795 0.123 Uiso 1 1 calc R . .
H23B H 0.5369 0.6576 0.9461 0.123 Uiso 1 1 calc R . .
H23C H 0.5561 0.6568 0.9979 0.123 Uiso 1 1 calc R . .
C25A C 0.6689(3) 0.7139(3) 0.91022(19) 0.0551(16) Uani 1 1 d . . .
C26A C 0.7553(5) 0.5617(3) 0.9679(2) 0.062(2) Uani 1 1 d . . .
C28A C 0.6680(4) 0.6154(3) 0.9112(2) 0.064(2) Uani 1 1 d . . .
C29A C 0.6204(5) 0.5848(4) 0.8908(2) 0.090(3) Uani 1 1 d . . .
H29A H 0.6399 0.5744 0.8617 0.135 Uiso 1 1 calc R . .
H29B H 0.5728 0.6114 0.8860 0.135 Uiso 1 1 calc R . .
H29C H 0.6176 0.5488 0.9115 0.135 Uiso 1 1 calc R . .
C31A C 0.6798(4) 0.6849(3) 0.83570(18) 0.0589(18) Uani 1 1 d . . .
H31A H 0.6525 0.7259 0.8244 0.071 Uiso 1 1 calc R . .
H31B H 0.6602 0.6578 0.8209 0.071 Uiso 1 1 calc R . .
C32A C 0.7885(4) 0.5484(3) 0.88953(19) 0.066(2) Uani 1 1 d . . .
H32A H 0.7612 0.5332 0.8689 0.079 Uiso 1 1 calc R . .
H32B H 0.8232 0.5141 0.9062 0.079 Uiso 1 1 calc R . .
C34A C 0.8028(4) 0.6222(3) 0.81917(18) 0.0532(16) Uani 1 1 d . . .
H34A H 0.7842 0.5994 0.7991 0.064 Uiso 1 1 calc R . .
C36A C 0.7791(3) 0.7255(3) 0.80292(17) 0.0446(14) Uani 1 1 d . . .
C37A C 0.8967(4) 0.5820(2) 0.87042(19) 0.0541(17) Uani 1 1 d . . .
C39A C 0.8692(3) 0.6402(2) 0.79943(19) 0.0477(14) Uani 1 1 d . . .
H39A H 0.8842 0.6236 0.7709 0.057 Uiso 1 1 calc R . .
C41A C 0.8863(3) 0.7397(2) 0.76050(17) 0.0409(13) Uani 1 1 d . . .
H41A H 0.9056 0.7183 0.7351 0.049 Uiso 1 1 calc R . .
H41B H 0.8525 0.7772 0.7475 0.049 Uiso 1 1 calc R . .
C42A C 0.9949(3) 0.6113(2) 0.8296(2) 0.0509(15) Uani 1 1 d . . .
H42A H 1.0102 0.5977 0.8004 0.061 Uiso 1 1 calc R . .
H42B H 1.0211 0.5812 0.8541 0.061 Uiso 1 1 calc R . .
C44A C 1.0126(3) 0.7098(2) 0.79055(17) 0.0386(12) Uani 1 1 d . . .
H44A H 1.0296 0.6907 0.7633 0.046 Uiso 1 1 calc R . .
C46A C 0.9506(3) 0.80977(19) 0.78021(15) 0.0300(10) Uani 1 1 d . . .
C47A C 1.0564(3) 0.6737(2) 0.86392(17) 0.0384(12) Uani 1 1 d . . .
C49A C 1.0618(3) 0.7472(2) 0.80216(16) 0.0323(10) Uani 1 1 d . . .
H49A H 1.1058 0.7414 0.7833 0.039 Uiso 1 1 calc R . .
C51A C 1.0469(3) 0.8590(2) 0.79018(15) 0.0306(10) Uani 1 1 d . . .
H51A H 1.0132 0.8933 0.7727 0.037 Uiso 1 1 calc R . .
H51B H 1.0922 0.8521 0.7733 0.037 Uiso 1 1 calc R . .
C52A C 1.1384(3) 0.7348(2) 0.87226(19) 0.0434(13) Uani 1 1 d . . .
H52A H 1.1777 0.7339 0.8502 0.052 Uiso 1 1 calc R . .
H52B H 1.1549 0.7022 0.8978 0.052 Uiso 1 1 calc R . .
C54A C 1.1242(3) 0.8476(2) 0.86175(16) 0.0319(10) Uani 1 1 d . . .
C55A C 1.1902(3) 0.8444(3) 0.83367(19) 0.0450(13) Uani 1 1 d . . .
H55A H 1.1915 0.8177 0.8116 0.067 Uiso 1 1 calc R . .
H55B H 1.2321 0.8294 0.8535 0.067 Uiso 1 1 calc R . .
H55C H 1.1902 0.8840 0.8177 0.067 Uiso 1 1 calc R . .
C57A C 1.0126(3) 0.9179(2) 0.85198(15) 0.0310(10) Uani 1 1 d . . .
C58A C 1.1147(3) 0.7934(2) 0.93432(17) 0.0353(11) Uani 1 1 d . . .
C60A C 1.1142(3) 0.8892(2) 0.89878(15) 0.0325(10) Uani 1 1 d . . .
C61A C 1.1699(3) 0.9241(2) 0.89907(18) 0.0412(12) Uani 1 1 d . . .
H61A H 1.1589 0.9488 0.9230 0.062 Uiso 1 1 calc R . .
H61B H 1.1698 0.9494 0.8696 0.062 Uiso 1 1 calc R . .
H61C H 1.2168 0.8967 0.9047 0.062 Uiso 1 1 calc R . .
C63A C 1.0083(3) 0.97068(19) 0.91761(15) 0.0291(10) Uani 1 1 d . . .
H63A H 0.9695 1.0001 0.8998 0.035 Uiso 1 1 calc R . .
H63B H 1.0429 0.9920 0.9254 0.035 Uiso 1 1 calc R . .
C64A C 1.0975(3) 0.8704(2) 0.98463(16) 0.0352(11) Uani 1 1 d . . .
H64A H 1.1249 0.9000 0.9865 0.042 Uiso 1 1 calc R . .
H64B H 1.1146 0.8368 1.0093 0.042 Uiso 1 1 calc R . .
C65A C 0.9770(3) 0.94530(19) 0.96167(15) 0.0298(10) Uani 1 1 d . . .
C66A C 1.0192(3) 0.89845(19) 0.99311(15) 0.0295(10) Uani 1 1 d . . .
C67A C 0.9085(3) 0.96996(19) 0.97207(15) 0.0296(10) Uani 1 1 d . . .
C69A C 0.8249(3) 0.9992(2) 0.91206(16) 0.0350(11) Uani 1 1 d . . .
H69A H 0.7869 0.9843 0.9292 0.042 Uiso 1 1 calc R . .
H69B H 0.8544 0.9670 0.8971 0.042 Uiso 1 1 calc R . .
C70A C 0.7928(3) 1.0519(2) 0.87709(15) 0.0354(11) Uani 1 1 d . . .
H70A H 0.7652 1.0395 0.8550 0.042 Uiso 1 1 calc R . .
H70B H 0.8314 1.0665 0.8604 0.042 Uiso 1 1 calc R . .
C71A C 0.7445(3) 1.1020(2) 0.89785(16) 0.0365(11) Uani 1 1 d . . .
H71A H 0.7736 1.1202 0.9149 0.044 Uiso 1 1 calc R . .
H71B H 0.7118 1.0859 0.9195 0.044 Uiso 1 1 calc R . .
C72A C 0.9893(3) 0.88069(19) 1.03386(15) 0.0306(10) Uani 1 1 d . . .
C74A C 1.0699(3) 0.8592(2) 1.09470(16) 0.0364(11) Uani 1 1 d . . .
H74A H 1.0375 0.8902 1.1094 0.044 Uiso 1 1 calc R . .
H74B H 1.1049 0.8771 1.0766 0.044 Uiso 1 1 calc R . .
C75A C 1.1082(3) 0.8087(2) 1.13059(16) 0.0376(12) Uani 1 1 d . . .
H75A H 1.1398 0.8233 1.1487 0.045 Uiso 1 1 calc R . .
H75B H 1.1381 0.7768 1.1155 0.045 Uiso 1 1 calc R . .
C76A C 1.0553(3) 0.7838(2) 1.16220(16) 0.0395(12) Uani 1 1 d . . .
H76A H 1.0372 0.7559 1.1473 0.047 Uiso 1 1 calc R . .
H76B H 1.0144 0.8166 1.1676 0.047 Uiso 1 1 calc R . .
C77A C 0.8763(3) 0.9516(2) 1.01379(15) 0.0302(10) Uani 1 1 d . . .
C78A C 0.8058(3) 0.9777(2) 1.02527(16) 0.0347(11) Uani 1 1 d . . .
H78A H 0.7773 1.0088 1.0045 0.042 Uiso 1 1 calc R . .
C79A C 0.7782(3) 0.9590(2) 1.06554(17) 0.0390(12) Uani 1 1 d . . .
H79A H 0.7305 0.9769 1.0727 0.047 Uiso 1 1 calc R . .
C80A C 0.8195(3) 0.9136(2) 1.09669(17) 0.0386(12) Uani 1 1 d . . .
H80A H 0.7998 0.9011 1.1250 0.046 Uiso 1 1 calc R . .
C81A C 0.8878(3) 0.8871(2) 1.08677(16) 0.0361(11) Uani 1 1 d . . .
H81A H 0.9148 0.8557 1.1080 0.043 Uiso 1 1 calc R . .
C82A C 0.9188(3) 0.90568(19) 1.04534(15) 0.0291(10) Uani 1 1 d . . .
S1B S 0.11447(7) 0.99602(6) 0.40581(4) 0.0394(3) Uani 1 1 d U A .
O1B1 O 0.1624(2) 1.01878(17) 0.37445(12) 0.0491(9) Uani 1 1 d U . .
O1B2 O 0.0746(2) 0.96147(18) 0.38436(14) 0.0567(11) Uani 1 1 d U . .
O1B3 O 0.0657(2) 1.04094(17) 0.42745(13) 0.0524(10) Uani 1 1 d U . .
S3B S 0.26664(7) 0.98038(5) 0.26002(4) 0.0311(3) Uani 1 1 d U A .
O3B1 O 0.2215(2) 0.94755(16) 0.24431(13) 0.0536(11) Uani 1 1 d U . .
O3B2 O 0.22488(18) 1.03912(14) 0.26641(11) 0.0358(8) Uani 1 1 d U . .
O3B3 O 0.3254(2) 0.98552(17) 0.23019(12) 0.0477(9) Uani 1 1 d U . .
S4B S 0.76940(8) 0.82068(6) 0.66215(5) 0.0436(3) Uani 1 1 d U A .
O4B1 O 0.7876(2) 0.85371(16) 0.69467(12) 0.0498(10) Uani 1 1 d U . .
O4B2 O 0.8272(2) 0.8004(2) 0.63243(15) 0.0648(12) Uani 1 1 d U . .
O4B3 O 0.7436(3) 0.77026(18) 0.68433(14) 0.0635(12) Uani 1 1 d U . .
N21B N 0.1272(2) 0.7197(2) 0.44201(14) 0.0428(11) Uani 1 1 d . A .
N24B N 0.1532(3) 0.6197(2) 0.48223(16) 0.0477(11) Uani 1 1 d . A .
N27B N 0.1603(2) 0.6933(2) 0.37523(14) 0.0436(11) Uani 1 1 d . A .
N30B N 0.2181(3) 0.6007(2) 0.42035(16) 0.0479(11) Uani 1 1 d . . .
N33B N 0.2558(2) 0.69282(19) 0.32067(14) 0.0392(10) Uani 1 1 d . A .
N35B N 0.3184(3) 0.60367(19) 0.36990(16) 0.0455(11) Uani 1 1 d . A .
N38B N 0.3577(2) 0.71128(18) 0.29485(14) 0.0356(9) Uani 1 1 d . A .
N40B N 0.4195(2) 0.62430(18) 0.34646(15) 0.0398(10) Uani 1 1 d . A .
N43B N 0.4602(2) 0.75119(18) 0.28322(13) 0.0354(9) Uani 1 1 d . A .
N45B N 0.5210(2) 0.66676(19) 0.33833(14) 0.0396(10) Uani 1 1 d . A .
N48B N 0.5490(2) 0.79529(18) 0.28264(13) 0.0350(9) Uani 1 1 d . A .
N50B N 0.5942(2) 0.72144(19) 0.34887(15) 0.0409(10) Uani 1 1 d . A .
N53B N 0.6016(2) 0.86594(19) 0.31134(15) 0.0397(10) Uani 1 1 d . A .
N56B N 0.6460(2) 0.7920(2) 0.37745(15) 0.0447(11) Uani 1 1 d . A .
N59B N 0.5758(2) 0.92510(18) 0.36291(14) 0.0381(10) Uani 1 1 d . A .
N62B N 0.6527(2) 0.8591(2) 0.41990(16) 0.0450(11) Uani 1 1 d . A .
O8B O 0.2069(2) 0.82493(15) 0.49626(11) 0.0421(9) Uani 1 1 d . A .
O13B O 0.2593(2) 0.59754(16) 0.59472(14) 0.0542(10) Uani 1 1 d . . .
O25B O 0.1652(2) 0.78621(16) 0.38812(12) 0.0425(9) Uani 1 1 d . A .
O26B O 0.2666(2) 0.55962(18) 0.49131(15) 0.0584(11) Uani 1 1 d . . .
O36B O 0.25743(19) 0.78962(15) 0.29257(11) 0.0395(8) Uani 1 1 d . . .
O37B O 0.4161(2) 0.57032(16) 0.41805(13) 0.0488(10) Uani 1 1 d . A .
O46B O 0.43953(19) 0.85062(15) 0.25394(11) 0.0394(8) Uani 1 1 d . . .
O57B O 0.49394(19) 0.93588(15) 0.30679(11) 0.0392(8) Uani 1 1 d . A .
O47B O 0.5763(2) 0.64943(18) 0.40774(13) 0.0543(10) Uani 1 1 d . A .
O58B O 0.6372(2) 0.76892(18) 0.45514(14) 0.0549(11) Uani 1 1 d . A .
O68B O 0.38964(17) 0.98977(14) 0.40670(10) 0.0326(7) Uani 1 1 d . A .
O73B O 0.5727(2) 0.85576(14) 0.54354(12) 0.0423(9) Uani 1 1 d . A .
C1B C 0.2768(3) 0.7493(2) 0.55235(18) 0.0423(13) Uani 1 1 d . A .
C2B C 0.3234(3) 0.7838(2) 0.5587(2) 0.0521(15) Uani 1 1 d . . .
H2B H 0.3163 0.8223 0.5415 0.062 Uiso 1 1 calc R . .
C3B C 0.3786(4) 0.7639(3) 0.5887(2) 0.0641(19) Uani 1 1 d . . .
H3B H 0.4110 0.7873 0.5914 0.077 Uiso 1 1 calc R . .
C4B C 0.3868(4) 0.7082(3) 0.6156(2) 0.067(2) Uani 1 1 d . . .
H4B H 0.4238 0.6950 0.6377 0.080 Uiso 1 1 calc R . .
C5B C 0.3439(4) 0.6729(3) 0.6112(2) 0.0569(16) Uani 1 1 d . A .
H5B H 0.3507 0.6354 0.6299 0.068 Uiso 1 1 calc R . .
C6B C 0.2878(3) 0.6922(2) 0.57826(19) 0.0459(13) Uani 1 1 d . . .
C7B C 0.2195(3) 0.7681(2) 0.52168(16) 0.0414(13) Uani 1 1 d . . .
C9B C 0.1642(3) 0.8704(2) 0.51948(18) 0.0480(14) Uani 1 1 d . . .
H9B1 H 0.1953 0.8874 0.5360 0.058 Uiso 1 1 calc R A .
H9B2 H 0.1332 0.8532 0.5418 0.058 Uiso 1 1 calc R . .
C10B C 0.1193(3) 0.9182(2) 0.48493(19) 0.0482(14) Uani 1 1 d . A .
H10C H 0.0901 0.9498 0.5006 0.058 Uiso 1 1 calc R . .
H10D H 0.0866 0.9012 0.4697 0.058 Uiso 1 1 calc R . .
C11B C 0.1655(3) 0.9449(2) 0.44924(17) 0.0402(12) Uani 1 1 d . . .
H11C H 0.1979 0.9127 0.4357 0.048 Uiso 1 1 calc R A .
H11D H 0.1950 0.9651 0.4642 0.048 Uiso 1 1 calc R . .
C12B C 0.2448(3) 0.6546(2) 0.57013(19) 0.0460(13) Uani 1 1 d . A .
C14B C 0.2159(4) 0.5934(3) 0.6343(2) 0.0653(18) Uani 0.520(9) 1 d PDU A 1
H14C H 0.1651 0.6109 0.6264 0.078 Uiso 0.520(9) 1 calc PR A 1
H14D H 0.2296 0.6144 0.6573 0.078 Uiso 0.520(9) 1 calc PR A 1
C15B C 0.2288(9) 0.5281(6) 0.6521(10) 0.065(4) Uani 0.520(9) 1 d PDU A 1
H15C H 0.1879 0.5210 0.6708 0.078 Uiso 0.520(9) 1 calc PR A 1
H15D H 0.2325 0.5061 0.6263 0.078 Uiso 0.520(9) 1 calc PR A 1
C16B C 0.2949(7) 0.5056(4) 0.6799(6) 0.056(2) Uani 0.520(9) 1 d PDU A 1
H16C H 0.2932 0.5308 0.7036 0.067 Uiso 0.520(9) 1 calc PR A 1
H16D H 0.3361 0.5092 0.6602 0.067 Uiso 0.520(9) 1 calc PR A 1
S2B S 0.3079(4) 0.4296(2) 0.7068(2) 0.0545(13) Uani 0.520(9) 1 d PDU A 1
O2B1 O 0.2499(7) 0.4277(7) 0.7381(5) 0.058(3) Uani 0.520(9) 1 d PDU A 1
O2B2 O 0.3764(5) 0.4135(4) 0.7294(4) 0.060(2) Uani 0.520(9) 1 d PDU A 1
O2B3 O 0.3091(7) 0.3946(5) 0.6709(4) 0.071(3) Uani 0.520(9) 1 d PDU A 1
C17B C 0.1764(3) 0.7323(2) 0.51382(17) 0.0410(12) Uani 1 1 d . A .
C18B C 0.1904(3) 0.6730(2) 0.53858(18) 0.0454(13) Uani 1 1 d . . .
C19B C 0.1179(3) 0.7537(3) 0.47997(18) 0.0471(13) Uani 1 1 d . . .
H19C H 0.0725 0.7514 0.4954 0.056 Uiso 1 1 calc R A .
H19D H 0.1145 0.7957 0.4677 0.056 Uiso 1 1 calc R . .
C20B C 0.1470(3) 0.6317(3) 0.52906(19) 0.0486(14) Uani 1 1 d . A .
H20C H 0.1624 0.5938 0.5500 0.058 Uiso 1 1 calc R . .
H20D H 0.0964 0.6492 0.5354 0.058 Uiso 1 1 calc R . .
C22B C 0.1131(3) 0.6610(3) 0.44576(19) 0.0473(14) Uani 1 1 d . . .
C23B C 0.0332(3) 0.6671(3) 0.4501(2) 0.0615(17) Uani 1 1 d . A .
H23D H 0.0236 0.6281 0.4514 0.092 Uiso 1 1 calc R . .
H23E H 0.0088 0.6938 0.4237 0.092 Uiso 1 1 calc R . .
H23F H 0.0160 0.6831 0.4778 0.092 Uiso 1 1 calc R . .
C25B C 0.1523(3) 0.7373(2) 0.40115(17) 0.0395(12) Uani 1 1 d . . .
C26B C 0.2171(3) 0.5908(2) 0.4675(2) 0.0496(15) Uani 1 1 d . A .
C28B C 0.1506(3) 0.6394(3) 0.40142(19) 0.0464(13) Uani 1 1 d . A .
C29B C 0.1100(4) 0.6080(3) 0.3763(2) 0.0624(18) Uani 1 1 d . . .
H29D H 0.1404 0.5897 0.3531 0.094 Uiso 1 1 calc R A .
H29E H 0.0680 0.6365 0.3619 0.094 Uiso 1 1 calc R . .
H29F H 0.0950 0.5773 0.3977 0.094 Uiso 1 1 calc R . .
C31B C 0.1798(3) 0.7032(3) 0.32827(17) 0.0436(13) Uani 1 1 d . . .
H31C H 0.1567 0.7446 0.3151 0.052 Uiso 1 1 calc R A .
H31D H 0.1612 0.6769 0.3119 0.052 Uiso 1 1 calc R . .
C32B C 0.2735(3) 0.5687(2) 0.3949(2) 0.0535(15) Uani 1 1 d . . .
H32C H 0.2519 0.5507 0.3731 0.064 Uiso 1 1 calc R . .
H32D H 0.3038 0.5360 0.4160 0.064 Uiso 1 1 calc R . .
C34B C 0.3031(3) 0.6342(2) 0.32412(19) 0.0436(13) Uani 1 1 d . . .
H34B H 0.2867 0.6094 0.3047 0.052 Uiso 1 1 calc R A .
C36B C 0.2874(3) 0.7367(2) 0.30164(16) 0.0361(11) Uani 1 1 d . . .
C37B C 0.3875(3) 0.5974(2) 0.38172(19) 0.0413(12) Uani 1 1 d . . .
C39B C 0.3745(3) 0.6476(2) 0.30736(18) 0.0412(12) Uani 1 1 d . A .
H39B H 0.3933 0.6273 0.2810 0.049 Uiso 1 1 calc R . .
C41B C 0.3993(3) 0.7414(2) 0.26282(16) 0.0359(11) Uani 1 1 d . . .
H41C H 0.4154 0.7177 0.2383 0.043 Uiso 1 1 calc R A .
H41D H 0.3688 0.7801 0.2490 0.043 Uiso 1 1 calc R . .
C42B C 0.4965(3) 0.6136(2) 0.34404(19) 0.0440(13) Uani 1 1 d . . .
H42C H 0.5175 0.5878 0.3722 0.053 Uiso 1 1 calc R A .
H42D H 0.5136 0.5922 0.3183 0.053 Uiso 1 1 calc R . .
C44B C 0.5228(3) 0.7027(2) 0.29456(17) 0.0364(11) Uani 1 1 d . . .
H44B H 0.5346 0.6779 0.2699 0.044 Uiso 1 1 calc R A .
C46B C 0.4786(3) 0.8043(2) 0.27137(15) 0.0341(11) Uani 1 1 d . . .
C47B C 0.5651(3) 0.6765(2) 0.36842(18) 0.0417(12) Uani 1 1 d . . .
C49B C 0.5811(3) 0.7342(2) 0.30027(17) 0.0368(11) Uani 1 1 d . A .
H49B H 0.6248 0.7183 0.2830 0.044 Uiso 1 1 calc R . .
C51B C 0.5885(3) 0.8401(2) 0.27241(17) 0.0399(12) Uani 1 1 d . . .
H51C H 0.5620 0.8721 0.2492 0.048 Uiso 1 1 calc R A .
H51D H 0.6347 0.8223 0.2592 0.048 Uiso 1 1 calc R . .
C52B C 0.6564(3) 0.7316(2) 0.3686(2) 0.0482(14) Uani 1 1 d . . .
H52C H 0.6970 0.7228 0.3477 0.058 Uiso 1 1 calc R A .
H52D H 0.6687 0.7039 0.3974 0.058 Uiso 1 1 calc R . .
C54B C 0.6593(3) 0.8413(2) 0.3435(2) 0.0444(13) Uani 1 1 d . . .
C55B C 0.7299(3) 0.8256(3) 0.3221(2) 0.0578(16) Uani 1 1 d . A .
H55D H 0.7653 0.8034 0.3451 0.087 Uiso 1 1 calc R . .
H55E H 0.7430 0.8619 0.3082 0.087 Uiso 1 1 calc R . .
H55F H 0.7281 0.8013 0.2987 0.087 Uiso 1 1 calc R . .
C57B C 0.5508(3) 0.9116(2) 0.32496(17) 0.0350(11) Uani 1 1 d . . .
C58B C 0.6439(3) 0.8037(2) 0.4206(2) 0.0462(14) Uani 1 1 d . . .
C60B C 0.6486(3) 0.8920(2) 0.37404(19) 0.0434(13) Uani 1 1 d . A .
C61B C 0.6990(3) 0.9304(3) 0.3670(2) 0.0544(15) Uani 1 1 d . . .
H61D H 0.6851 0.9616 0.3859 0.082 Uiso 1 1 calc R A .
H61E H 0.6982 0.9484 0.3350 0.082 Uiso 1 1 calc R . .
H61F H 0.7471 0.9066 0.3754 0.082 Uiso 1 1 calc R . .
C63B C 0.5360(3) 0.9693(2) 0.38780(17) 0.0369(11) Uani 1 1 d . . .
H63C H 0.4951 0.9940 0.3690 0.044 Uiso 1 1 calc R A .
H63D H 0.5665 0.9953 0.3932 0.044 Uiso 1 1 calc R . .
C64B C 0.6348(3) 0.8895(2) 0.45940(19) 0.0446(13) Uani 1 1 d . . .
H64C H 0.6551 0.9244 0.4551 0.053 Uiso 1 1 calc R A .
H64D H 0.6577 0.8625 0.4866 0.053 Uiso 1 1 calc R . .
C65B C 0.5081(3) 0.9449(2) 0.43337(16) 0.0329(11) Uani 1 1 d . A .
C66B C 0.5555(3) 0.9099(2) 0.46826(17) 0.0361(11) Uani 1 1 d . A .
C67B C 0.4365(3) 0.9602(2) 0.44141(15) 0.0324(11) Uani 1 1 d . . .
C69B C 0.3656(3) 0.9488(2) 0.38341(15) 0.0326(11) Uani 1 1 d . . .
H69C H 0.3310 0.9316 0.4024 0.039 Uiso 1 1 calc R A .
H69D H 0.4064 0.9163 0.3775 0.039 Uiso 1 1 calc R . .
C70B C 0.3309(3) 0.9830(2) 0.33875(16) 0.0324(10) Uani 1 1 d . A .
H70C H 0.2916 1.0166 0.3449 0.039 Uiso 1 1 calc R . .
H70D H 0.3662 0.9992 0.3196 0.039 Uiso 1 1 calc R . .
C71B C 0.3021(3) 0.94265(19) 0.31364(15) 0.0298(10) Uani 1 1 d . . .
H71C H 0.2646 0.9286 0.3320 0.036 Uiso 1 1 calc R A .
H71D H 0.3408 0.9077 0.3094 0.036 Uiso 1 1 calc R . .
C72B C 0.5280(3) 0.8932(2) 0.50981(16) 0.0348(11) Uani 1 1 d . . .
C74B C 0.6091(3) 0.8868(2) 0.56949(18) 0.0412(13) Uani 1 1 d . . .
H74C H 0.5752 0.9092 0.5898 0.049 Uiso 1 1 calc R A .
H74D H 0.6301 0.9150 0.5488 0.049 Uiso 1 1 calc R . .
C75B C 0.6669(3) 0.8403(2) 0.59713(18) 0.0410(12) Uani 1 1 d . A .
H75C H 0.6463 0.8098 0.6152 0.049 Uiso 1 1 calc R . .
H75D H 0.7032 0.8208 0.5767 0.049 Uiso 1 1 calc R . .
C76B C 0.7006(3) 0.8701(2) 0.62821(17) 0.0394(12) Uani 1 1 d . . .
H76C H 0.6636 0.8898 0.6482 0.047 Uiso 1 1 calc R A .
H76D H 0.7200 0.9011 0.6097 0.047 Uiso 1 1 calc R . .
C77B C 0.4081(3) 0.9473(2) 0.48537(16) 0.0316(10) Uani 1 1 d . A .
C78B C 0.3365(3) 0.9688(2) 0.49560(17) 0.0374(12) Uani 1 1 d . . .
H78B H 0.3042 0.9914 0.4723 0.045 Uiso 1 1 calc R A .
C79B C 0.3124(3) 0.9573(2) 0.53919(17) 0.0412(12) Uani 1 1 d . A .
H79B H 0.2638 0.9731 0.5458 0.049 Uiso 1 1 calc R . .
C80B C 0.3573(3) 0.9235(2) 0.57334(18) 0.0426(13) Uani 1 1 d . . .
H80B H 0.3395 0.9155 0.6031 0.051 Uiso 1 1 calc R A .
C81B C 0.4275(3) 0.9016(2) 0.56451(17) 0.0400(12) Uani 1 1 d . A .
H81B H 0.4582 0.8780 0.5882 0.048 Uiso 1 1 calc R . .
C82B C 0.4551(3) 0.9135(2) 0.52061(16) 0.0345(11) Uani 1 1 d . A .
C14C C 0.2159(4) 0.5934(3) 0.6343(2) 0.0653(18) Uani 0.480(9) 1 d PD A 2
H14E H 0.1667 0.6157 0.6255 0.078 Uiso 0.480(9) 1 calc PR A 2
H14F H 0.2323 0.6142 0.6564 0.078 Uiso 0.480(9) 1 calc PR A 2
C15C C 0.2128(9) 0.5332(6) 0.6586(11) 0.065(4) Uani 0.480(9) 1 d PD A 2
H15E H 0.1810 0.5375 0.6850 0.078 Uiso 0.480(9) 1 calc PR A 2
H15F H 0.1933 0.5123 0.6379 0.078 Uiso 0.480(9) 1 calc PR A 2
C16C C 0.2854(7) 0.4981(4) 0.6740(7) 0.056(2) Uani 0.480(9) 1 d PD A 2
H16E H 0.3026 0.5174 0.6969 0.067 Uiso 0.480(9) 1 calc PR A 2
H16F H 0.3182 0.4979 0.6479 0.067 Uiso 0.480(9) 1 calc PR A 2
S2C S 0.2873(4) 0.4227(2) 0.6984(3) 0.0545(13) Uani 0.480(9) 1 d PD A 2
O2C1 O 0.2293(7) 0.4254(8) 0.7302(5) 0.058(3) Uani 0.480(9) 1 d PD A 2
O2C2 O 0.3575(6) 0.3986(4) 0.7189(5) 0.060(2) Uani 0.480(9) 1 d PD A 2
O2C3 O 0.2773(8) 0.3926(6) 0.6615(4) 0.071(3) Uani 0.480(9) 1 d PD A 2
O1E O 0.7942(2) 0.79779(19) 0.89205(14) 0.0564(11) Uani 1 1 d U . .
H1E H 0.7598 0.7821 0.8942 0.085 Uiso 1 1 calc R . .
O2E O 0.8553(3) 0.70915(18) 0.92800(15) 0.0627(12) Uani 1 1 d U . .
C1E C 0.8486(4) 0.7615(3) 0.91346(18) 0.0492(13) Uani 1 1 d U . .
C2E C 0.9067(3) 0.7923(3) 0.91856(18) 0.0461(13) Uani 1 1 d U . .
F1E F 0.9624(2) 0.75618(17) 0.94019(13) 0.0689(10) Uani 1 1 d U . .
F2E F 0.88378(18) 0.83798(14) 0.94070(11) 0.0520(8) Uani 1 1 d U . .
F3E F 0.9278(2) 0.81370(17) 0.87788(11) 0.0617(9) Uani 1 1 d U . .
O1F O 0.2880(2) 0.80802(17) 0.39861(14) 0.0489(9) Uani 1 1 d U . .
H1F H 0.2471 0.8023 0.3993 0.073 Uiso 1 1 calc R . .
O2F O 0.3189(2) 0.71640(17) 0.43877(17) 0.0656(12) Uani 1 1 d U . .
C1F C 0.3307(3) 0.7637(2) 0.4230(2) 0.0498(13) Uani 1 1 d U . .
C2F C 0.4015(4) 0.7765(3) 0.4307(3) 0.0702(19) Uani 1 1 d U . .
F1F F 0.4436(3) 0.7308(2) 0.4572(3) 0.140(3) Uani 1 1 d U . .
F2F F 0.3936(2) 0.82220(16) 0.45236(13) 0.0662(10) Uani 1 1 d U . .
F3F F 0.4335(2) 0.7892(2) 0.3939(2) 0.1081(18) Uani 1 1 d U . .
O1X O 0.7734(3) 0.9128(2) 0.83458(18) 0.0312(8) Uiso 0.598(8) 1 d P . .
O2X O 0.9154(3) 0.9766(3) 0.7231(2) 0.0312(8) Uiso 0.521(8) 1 d P . .
O3X O 0.3885(3) 0.6147(3) 0.5018(2) 0.0312(8) Uiso 0.484(8) 1 d P . .
O4X O 1.0569(6) 0.5074(4) 0.9471(4) 0.0312(8) Uiso 0.354(9) 1 d P . .
O5X O 0.9629(5) 0.8552(4) 0.6691(3) 0.0312(8) Uiso 0.338(8) 1 d P . .
O6X O 1.0204(5) 0.3819(4) 1.0133(3) 0.0312(8) Uiso 0.323(8) 1 d P . .
O7X O 0.9152(5) 1.0874(4) 0.7805(3) 0.0312(8) Uiso 0.306(8) 1 d P . .
O8X O 0.3128(6) 0.4536(5) 0.5716(3) 0.0312(8) Uiso 0.301(8) 1 d P . .
O9X O 0.5386(6) 1.0177(5) 0.7817(4) 0.0312(8) Uiso 0.279(8) 1 d P . .
O10X O 0.5003(6) 1.0914(5) 0.8457(4) 0.0312(8) Uiso 0.281(8) 1 d P . .
O11X O 0.8652(6) 1.1144(5) 0.6793(4) 0.0312(8) Uiso 0.286(8) 1 d P . .
O12X O 1.1477(6) 0.6211(5) 1.0202(4) 0.0312(8) Uiso 0.273(8) 1 d P . .
O13X O 1.0838(8) 0.5040(6) 0.9645(5) 0.0312(8) Uiso 0.257(9) 1 d P . .
O14X O 0.4267(8) 0.5387(6) 0.5942(5) 0.0312(8) Uiso 0.221(7) 1 d P . .
O15X O 0.9727(9) 0.4161(7) 0.9823(6) 0.0312(8) Uiso 0.190(7) 1 d P . .
O16X O 1.2171(8) 0.5807(6) 0.9389(5) 0.0312(8) Uiso 0.220(7) 1 d P . .
O17X O 0.4355(9) 0.4790(7) 0.5256(5) 0.0312(8) Uiso 0.193(7) 1 d P . .
O18X O 1.0910(9) 0.3880(7) 1.0207(6) 0.0312(8) Uiso 0.183(7) 1 d P . .
O19X O 0.6349(10) 0.8877(8) 0.7393(7) 0.0312(8) Uiso 0.171(8) 1 d P . .
O20X O 0.6274(14) 0.8995(11) 0.7656(10) 0.0312(8) Uiso 0.124(8) 1 d P . .

loop_
_atom_site_aniso_label
_atom_site_aniso_U_11
_atom_site_aniso_U_22
_atom_site_aniso_U_33
_atom_site_aniso_U_23
_atom_site_aniso_U_13
_atom_site_aniso_U_12
Na1 0.0394(11) 0.0417(11) 0.0301(10) -0.0051(8) -0.0062(8) -0.0074(9)
Na2 0.0498(12) 0.0334(10) 0.0438(12) 0.0022(9) -0.0198(10) -0.0112(9)
Na3 0.0434(11) 0.0300(10) 0.0295(10) -0.0046(8) -0.0006(8) -0.0037(8)
Na4 0.128(2) 0.0628(16) 0.0373(13) 0.0070(11) -0.0223(14) -0.0545(17)
Na5 0.099(2) 0.131(3) 0.0357(13) -0.0103(15) -0.0027(13) -0.075(2)
Na6 0.0571(14) 0.0505(13) 0.0497(13) -0.0089(10) 0.0100(11) -0.0129(11)
Na7 0.0758(19) 0.0634(17) 0.086(2) 0.0022(15) -0.0113(16) -0.0091(15)
Na8 0.069(3) 0.047(3) 0.037(2) -0.0032(19) -0.004(2) -0.018(2)
S1A 0.0856(14) 0.0772(13) 0.0560(11) 0.0084(9) 0.0048(10) -0.0004(11)
O1A1 0.094(4) 0.097(5) 0.148(6) 0.017(4) -0.039(4) -0.031(4)
O1A2 0.087(4) 0.080(4) 0.093(4) -0.006(3) 0.032(3) -0.028(3)
O1A3 0.166(7) 0.123(6) 0.077(4) -0.015(4) 0.011(4) 0.018(5)
S2A 0.0881(12) 0.0323(7) 0.0407(8) 0.0023(6) 0.0227(8) 0.0026(7)
O2A1 0.115(4) 0.043(2) 0.053(3) -0.003(2) 0.045(3) -0.005(2)
O2A2 0.087(3) 0.055(3) 0.052(3) 0.005(2) 0.009(2) 0.009(2)
O2A3 0.112(4) 0.037(2) 0.045(2) -0.0062(18) 0.024(2) -0.003(2)
S3A 0.0472(8) 0.0428(7) 0.0318(7) -0.0004(5) -0.0100(6) -0.0006(6)
O3A1 0.190(7) 0.074(3) 0.063(3) -0.025(3) -0.056(4) 0.066(4)
O3A2 0.062(3) 0.099(4) 0.072(3) 0.032(3) -0.034(2) -0.038(3)
O3A3 0.049(2) 0.062(3) 0.062(3) 0.032(2) -0.008(2) -0.012(2)
S4A 0.0747(10) 0.0493(8) 0.0309(7) 0.0093(6) -0.0162(7) -0.0340(8)
O4A1 0.090(3) 0.056(2) 0.036(2) 0.0012(18) 0.000(2) -0.041(2)
O4A2 0.124(4) 0.080(3) 0.033(2) 0.012(2) -0.032(2) -0.070(3)
O4A3 0.076(3) 0.061(3) 0.066(3) 0.018(2) -0.013(2) -0.017(2)
N21A 0.078(4) 0.064(3) 0.030(2) 0.007(2) -0.006(2) -0.043(3)
N24A 0.099(4) 0.059(3) 0.031(2) 0.005(2) -0.013(3) -0.054(3)
N27A 0.091(4) 0.077(4) 0.029(2) 0.008(2) -0.016(2) -0.057(3)
N30A 0.094(4) 0.060(3) 0.037(3) 0.005(2) -0.014(3) -0.053(3)
N33A 0.066(3) 0.053(3) 0.037(2) 0.010(2) -0.019(2) -0.034(3)
N35A 0.087(4) 0.044(3) 0.036(2) 0.010(2) -0.021(2) -0.038(3)
N38A 0.063(3) 0.037(2) 0.032(2) 0.0088(18) -0.019(2) -0.024(2)
N40A 0.077(4) 0.039(3) 0.041(3) 0.015(2) -0.021(2) -0.032(2)
N43A 0.047(3) 0.029(2) 0.037(2) 0.0039(17) -0.0173(19) -0.0103(19)
N45A 0.056(3) 0.023(2) 0.041(2) 0.0025(17) -0.018(2) -0.0077(19)
N48A 0.040(2) 0.0204(19) 0.031(2) -0.0029(15) -0.0046(17) -0.0066(17)
N50A 0.045(2) 0.028(2) 0.033(2) -0.0046(17) -0.0149(19) -0.0056(18)
N53A 0.039(2) 0.0245(19) 0.0244(19) -0.0043(15) -0.0025(16) -0.0085(17)
N56A 0.047(3) 0.026(2) 0.031(2) -0.0027(16) -0.0110(18) -0.0044(18)
N59A 0.034(2) 0.0250(19) 0.0256(19) -0.0023(15) -0.0051(16) -0.0075(16)
N62A 0.042(2) 0.028(2) 0.027(2) 0.0014(16) -0.0056(17) -0.0066(18)
O8A 0.074(3) 0.0320(19) 0.036(2) 0.0051(15) -0.0032(18) -0.0244(19)
O13A 0.076(3) 0.0263(18) 0.0314(19) -0.0010(14) 0.0051(18) -0.0133(18)
O25A 0.061(3) 0.060(3) 0.039(2) 0.0143(18) -0.0124(18) -0.032(2)
O26A 0.134(5) 0.038(2) 0.037(2) 0.0067(18) -0.019(3) -0.027(3)
O36A 0.057(2) 0.056(3) 0.034(2) 0.0144(17) -0.0170(17) -0.025(2)
O37A 0.100(4) 0.040(2) 0.046(2) 0.0153(18) -0.030(2) -0.026(2)
O46A 0.0402(19) 0.0297(17) 0.0255(16) 0.0001(13) -0.0075(14) -0.0066(15)
O47A 0.065(3) 0.0288(18) 0.038(2) 0.0015(16) -0.0151(18) -0.0043(17)
O57A 0.039(2) 0.0257(16) 0.0303(17) -0.0023(13) -0.0093(15) -0.0041(14)
O58A 0.055(2) 0.0348(19) 0.038(2) 0.0088(16) -0.0144(17) -0.0156(17)
O68A 0.0388(19) 0.0240(16) 0.0288(17) -0.0024(13) -0.0106(14) -0.0043(14)
O73A 0.0409(19) 0.0251(16) 0.0271(16) 0.0016(13) -0.0121(14) -0.0094(14)
C1A 0.061(3) 0.033(3) 0.025(2) -0.004(2) 0.000(2) -0.020(2)
C2A 0.075(4) 0.039(3) 0.034(3) -0.006(2) 0.003(3) -0.029(3)
C3A 0.072(4) 0.053(3) 0.041(3) -0.011(3) -0.004(3) -0.033(3)
C4A 0.064(4) 0.052(3) 0.046(3) -0.014(3) -0.009(3) -0.019(3)
C5A 0.070(4) 0.040(3) 0.035(3) -0.009(2) -0.002(3) -0.011(3)
C6A 0.056(3) 0.033(3) 0.029(3) -0.008(2) 0.002(2) -0.012(2)
C7A 0.065(4) 0.032(3) 0.026(2) -0.003(2) 0.005(2) -0.019(3)
C9A 0.085(5) 0.040(3) 0.067(4) 0.000(3) 0.006(4) -0.013(3)
C10A 0.060(4) 0.056(4) 0.107(6) -0.004(4) -0.013(4) -0.005(3)
C11A 0.102(7) 0.069(5) 0.091(6) 0.000(4) -0.010(5) -0.023(5)
C12A 0.068(4) 0.026(2) 0.027(2) 0.000(2) 0.002(2) -0.016(2)
C14A 0.064(4) 0.030(3) 0.034(3) -0.004(2) 0.009(3) -0.008(3)
C15A 0.073(4) 0.028(3) 0.047(3) 0.001(2) 0.015(3) -0.002(3)
C16A 0.088(5) 0.037(3) 0.041(3) -0.006(2) 0.018(3) -0.003(3)
C17A 0.055(3) 0.041(3) 0.031(3) 0.002(2) 0.000(2) -0.018(3)
C18A 0.067(4) 0.042(3) 0.027(3) 0.001(2) 0.004(2) -0.028(3)
C19A 0.068(4) 0.054(4) 0.041(3) 0.007(3) -0.006(3) -0.032(3)
C20A 0.088(5) 0.054(4) 0.030(3) 0.002(2) -0.002(3) -0.040(3)
C22A 0.090(5) 0.070(4) 0.044(3) 0.009(3) -0.014(3) -0.060(4)
C23A 0.100(6) 0.120(7) 0.047(4) 0.003(4) -0.003(4) -0.077(6)
C25A 0.064(4) 0.071(4) 0.037(3) 0.014(3) -0.014(3) -0.042(3)
C26A 0.119(6) 0.048(4) 0.038(3) -0.004(3) 0.001(4) -0.060(4)
C28A 0.099(5) 0.079(5) 0.036(3) 0.009(3) -0.011(3) -0.069(4)
C29A 0.138(7) 0.127(7) 0.043(4) 0.000(4) -0.010(4) -0.112(6)
C31A 0.072(4) 0.087(5) 0.031(3) 0.007(3) -0.017(3) -0.051(4)
C32A 0.130(6) 0.054(4) 0.031(3) 0.006(3) -0.012(4) -0.059(4)
C34A 0.085(5) 0.052(4) 0.032(3) 0.010(2) -0.020(3) -0.042(3)
C36A 0.061(4) 0.049(3) 0.027(3) 0.011(2) -0.020(3) -0.027(3)
C37A 0.096(5) 0.034(3) 0.039(3) 0.007(2) -0.023(3) -0.032(3)
C39A 0.071(4) 0.035(3) 0.039(3) 0.008(2) -0.016(3) -0.024(3)
C41A 0.054(3) 0.039(3) 0.033(3) 0.009(2) -0.018(2) -0.024(3)
C42A 0.071(4) 0.029(3) 0.052(3) 0.008(2) -0.023(3) -0.017(3)
C44A 0.054(3) 0.026(2) 0.032(3) 0.000(2) -0.014(2) -0.005(2)
C46A 0.038(3) 0.022(2) 0.027(2) 0.0040(18) -0.004(2) -0.007(2)
C47A 0.053(3) 0.026(2) 0.033(3) -0.004(2) -0.011(2) -0.002(2)
C49A 0.038(3) 0.026(2) 0.030(2) -0.0052(19) -0.005(2) -0.002(2)
C51A 0.040(3) 0.028(2) 0.024(2) -0.0011(18) -0.005(2) -0.011(2)
C52A 0.052(3) 0.027(3) 0.049(3) -0.004(2) -0.015(3) -0.005(2)
C54A 0.040(3) 0.028(2) 0.029(2) -0.0042(19) -0.006(2) -0.010(2)
C55A 0.036(3) 0.052(3) 0.049(3) -0.012(3) 0.001(2) -0.013(3)
C57A 0.042(3) 0.024(2) 0.028(2) 0.0019(18) -0.002(2) -0.012(2)
C58A 0.034(3) 0.034(3) 0.035(3) 0.001(2) -0.010(2) -0.004(2)
C60A 0.041(3) 0.032(2) 0.027(2) -0.0011(19) -0.004(2) -0.013(2)
C61A 0.045(3) 0.041(3) 0.041(3) -0.006(2) -0.004(2) -0.015(2)
C63A 0.039(3) 0.024(2) 0.025(2) -0.0036(18) -0.0070(19) -0.010(2)
C64A 0.042(3) 0.035(3) 0.026(2) -0.004(2) -0.007(2) -0.006(2)
C65A 0.044(3) 0.025(2) 0.025(2) -0.0047(18) -0.007(2) -0.014(2)
C66A 0.041(3) 0.025(2) 0.025(2) -0.0060(18) -0.009(2) -0.011(2)
C67A 0.040(3) 0.022(2) 0.027(2) -0.0070(18) -0.008(2) -0.007(2)
C69A 0.043(3) 0.034(3) 0.030(2) -0.006(2) -0.009(2) -0.010(2)
C70A 0.044(3) 0.037(3) 0.023(2) -0.004(2) -0.003(2) -0.008(2)
C71A 0.039(3) 0.035(3) 0.032(3) -0.001(2) -0.004(2) -0.005(2)
C72A 0.043(3) 0.024(2) 0.026(2) -0.0002(18) -0.013(2) -0.013(2)
C74A 0.047(3) 0.036(3) 0.029(2) -0.002(2) -0.012(2) -0.017(2)
C75A 0.044(3) 0.041(3) 0.030(3) 0.003(2) -0.012(2) -0.017(2)
C76A 0.047(3) 0.048(3) 0.028(3) 0.001(2) -0.010(2) -0.023(3)
C77A 0.042(3) 0.026(2) 0.027(2) -0.0096(18) -0.007(2) -0.013(2)
C78A 0.044(3) 0.031(3) 0.030(2) -0.011(2) -0.011(2) -0.006(2)
C79A 0.043(3) 0.042(3) 0.037(3) -0.015(2) 0.002(2) -0.013(2)
C80A 0.048(3) 0.041(3) 0.030(3) -0.007(2) 0.000(2) -0.017(2)
C81A 0.050(3) 0.036(3) 0.026(2) -0.002(2) -0.008(2) -0.018(2)
C82A 0.043(3) 0.025(2) 0.023(2) -0.0050(18) -0.009(2) -0.013(2)
S1B 0.0460(8) 0.0370(7) 0.0305(6) 0.0036(5) -0.0016(5) -0.0069(6)
O1B1 0.054(2) 0.050(2) 0.037(2) 0.0051(17) 0.0007(17) -0.0087(18)
O1B2 0.069(3) 0.048(2) 0.050(2) -0.0015(19) -0.017(2) -0.011(2)
O1B3 0.061(3) 0.045(2) 0.042(2) 0.0052(17) 0.0021(18) -0.0035(19)
S3B 0.0409(7) 0.0280(6) 0.0228(5) -0.0018(4) -0.0077(5) -0.0058(5)
O3B1 0.082(3) 0.039(2) 0.043(2) 0.0025(17) -0.029(2) -0.022(2)
O3B2 0.043(2) 0.0325(17) 0.0273(17) 0.0010(14) -0.0036(14) -0.0036(15)
O3B3 0.055(2) 0.047(2) 0.0308(19) 0.0010(16) 0.0030(17) 0.0016(18)
S4B 0.0545(8) 0.0380(7) 0.0358(7) 0.0015(5) -0.0186(6) -0.0090(6)
O4B1 0.067(3) 0.043(2) 0.040(2) 0.0029(16) -0.0268(19) -0.0189(19)
O4B2 0.064(3) 0.063(3) 0.052(3) -0.002(2) -0.016(2) 0.010(2)
O4B3 0.092(3) 0.046(2) 0.054(3) 0.0108(19) -0.033(2) -0.029(2)
N21B 0.048(3) 0.045(3) 0.035(2) 0.0039(19) 0.000(2) -0.018(2)
N24B 0.046(3) 0.049(3) 0.048(3) 0.005(2) -0.003(2) -0.020(2)
N27B 0.046(3) 0.054(3) 0.034(2) 0.003(2) -0.005(2) -0.023(2)
N30B 0.050(3) 0.045(3) 0.052(3) 0.003(2) 0.002(2) -0.023(2)
N33B 0.041(2) 0.038(2) 0.037(2) -0.0020(19) -0.0043(19) -0.009(2)
N35B 0.052(3) 0.033(2) 0.052(3) 0.002(2) 0.001(2) -0.016(2)
N38B 0.040(2) 0.034(2) 0.033(2) -0.0022(17) -0.0013(18) -0.0110(19)
N40B 0.044(3) 0.033(2) 0.041(2) -0.0016(19) 0.000(2) -0.0100(19)
N43B 0.039(2) 0.037(2) 0.030(2) -0.0056(17) -0.0032(18) -0.0089(19)
N45B 0.042(2) 0.039(2) 0.037(2) -0.0014(19) 0.0009(19) -0.011(2)
N48B 0.041(2) 0.035(2) 0.032(2) -0.0082(17) -0.0006(18) -0.0117(19)
N50B 0.043(3) 0.037(2) 0.040(2) -0.0094(19) -0.009(2) -0.003(2)
N53B 0.043(3) 0.038(2) 0.043(2) -0.0179(19) 0.000(2) -0.012(2)
N56B 0.045(3) 0.042(3) 0.045(3) -0.018(2) -0.011(2) 0.000(2)
N59B 0.043(3) 0.034(2) 0.037(2) -0.0134(18) -0.0046(19) -0.0042(19)
N62B 0.038(3) 0.047(3) 0.049(3) -0.024(2) -0.010(2) 0.001(2)
O8B 0.059(2) 0.0314(18) 0.0316(18) 0.0058(15) 0.0030(17) -0.0106(17)
O13B 0.070(3) 0.033(2) 0.058(3) 0.0046(18) -0.015(2) -0.0161(19)
O25B 0.050(2) 0.039(2) 0.0343(19) 0.0108(15) -0.0077(16) -0.0120(17)
O26B 0.060(3) 0.045(2) 0.066(3) 0.014(2) -0.010(2) -0.018(2)
O36B 0.044(2) 0.038(2) 0.0327(18) 0.0063(15) -0.0117(15) -0.0095(17)
O37B 0.056(2) 0.033(2) 0.049(2) 0.0076(17) -0.0020(19) -0.0060(18)
O46B 0.048(2) 0.0346(19) 0.0339(19) -0.0072(15) -0.0022(16) -0.0065(17)
O57B 0.046(2) 0.0358(19) 0.0357(19) -0.0086(15) -0.0039(16) -0.0084(16)
O47B 0.062(3) 0.050(2) 0.041(2) 0.0031(18) -0.0138(19) -0.002(2)
O58B 0.069(3) 0.046(2) 0.046(2) -0.0100(19) -0.022(2) -0.001(2)
O68B 0.0381(19) 0.0294(17) 0.0288(17) -0.0044(13) -0.0127(14) -0.0038(14)
O73B 0.055(2) 0.0282(18) 0.042(2) -0.0082(15) -0.0258(17) -0.0025(16)
C1B 0.060(4) 0.028(3) 0.036(3) -0.004(2) 0.003(2) -0.007(2)
C2B 0.070(4) 0.034(3) 0.051(3) -0.004(3) -0.009(3) -0.011(3)
C3B 0.084(5) 0.037(3) 0.075(4) -0.005(3) -0.028(4) -0.019(3)
C4B 0.085(5) 0.036(3) 0.077(5) -0.012(3) -0.039(4) -0.004(3)
C5B 0.072(4) 0.031(3) 0.062(4) -0.003(3) -0.023(3) -0.003(3)
C6B 0.063(4) 0.031(3) 0.040(3) -0.004(2) -0.007(3) -0.006(3)
C7B 0.062(4) 0.031(3) 0.027(3) 0.002(2) 0.003(2) -0.008(2)
C9B 0.059(4) 0.038(3) 0.038(3) 0.003(2) 0.011(3) -0.005(3)
C10B 0.058(4) 0.038(3) 0.041(3) 0.006(2) 0.002(3) -0.008(3)
C11B 0.043(3) 0.040(3) 0.033(3) 0.000(2) 0.000(2) -0.005(2)
C12B 0.061(4) 0.028(3) 0.046(3) 0.002(2) -0.011(3) -0.008(2)
C14B 0.079(4) 0.052(3) 0.059(4) 0.014(3) -0.009(3) -0.018(3)
C15B 0.067(7) 0.045(4) 0.074(7) 0.013(4) 0.005(6) -0.013(4)
C16B 0.071(5) 0.038(4) 0.057(5) 0.001(4) -0.004(4) -0.016(3)
S2B 0.075(3) 0.0239(12) 0.056(2) -0.0002(13) 0.0126(19) -0.0019(15)
O2B1 0.062(6) 0.035(2) 0.075(5) -0.008(3) 0.010(5) -0.011(4)
O2B2 0.063(4) 0.041(4) 0.062(5) 0.003(3) 0.010(3) 0.004(3)
O2B3 0.099(8) 0.043(3) 0.070(5) -0.019(3) 0.007(5) -0.009(5)
C17B 0.049(3) 0.039(3) 0.032(3) 0.003(2) 0.000(2) -0.012(2)
C18B 0.055(3) 0.038(3) 0.040(3) 0.002(2) -0.001(3) -0.011(3)
C19B 0.049(3) 0.050(3) 0.038(3) 0.006(2) 0.000(2) -0.013(3)
C20B 0.053(4) 0.044(3) 0.046(3) 0.010(3) -0.007(3) -0.018(3)
C22B 0.047(3) 0.056(3) 0.043(3) 0.007(3) -0.007(3) -0.027(3)
C23B 0.053(4) 0.068(4) 0.062(4) 0.010(3) -0.004(3) -0.026(3)
C25B 0.036(3) 0.047(3) 0.033(3) 0.006(2) -0.010(2) -0.012(2)
C26B 0.061(4) 0.034(3) 0.057(4) 0.012(3) -0.016(3) -0.028(3)
C28B 0.046(3) 0.054(3) 0.044(3) 0.000(3) -0.004(3) -0.026(3)
C29B 0.069(4) 0.072(4) 0.060(4) -0.011(3) -0.004(3) -0.043(4)
C31B 0.043(3) 0.058(3) 0.033(3) -0.001(2) -0.006(2) -0.021(3)
C32B 0.060(4) 0.034(3) 0.069(4) 0.004(3) -0.005(3) -0.023(3)
C34B 0.053(3) 0.036(3) 0.046(3) -0.014(2) -0.002(3) -0.014(2)
C36B 0.042(3) 0.045(3) 0.024(2) -0.004(2) -0.009(2) -0.016(2)
C37B 0.050(3) 0.026(3) 0.046(3) -0.002(2) -0.001(3) -0.008(2)
C39B 0.046(3) 0.037(3) 0.042(3) -0.011(2) 0.007(2) -0.011(2)
C41B 0.038(3) 0.038(3) 0.031(3) -0.006(2) -0.001(2) -0.009(2)
C42B 0.047(3) 0.037(3) 0.045(3) -0.004(2) 0.002(2) -0.007(2)
C44B 0.043(3) 0.035(3) 0.032(3) -0.008(2) 0.002(2) -0.010(2)
C46B 0.043(3) 0.038(3) 0.024(2) -0.012(2) 0.002(2) -0.010(2)
C47B 0.039(3) 0.042(3) 0.039(3) -0.010(2) -0.003(2) 0.001(2)
C49B 0.043(3) 0.036(3) 0.033(3) -0.014(2) 0.000(2) -0.009(2)
C51B 0.045(3) 0.044(3) 0.035(3) -0.016(2) 0.004(2) -0.014(2)
C52B 0.052(3) 0.037(3) 0.054(3) -0.015(3) -0.014(3) -0.001(3)
C54B 0.040(3) 0.044(3) 0.055(3) -0.025(3) -0.003(3) -0.010(2)
C55B 0.050(4) 0.061(4) 0.068(4) -0.035(3) 0.006(3) -0.008(3)
C57B 0.037(3) 0.035(3) 0.035(3) -0.007(2) 0.001(2) -0.011(2)
C58B 0.037(3) 0.041(3) 0.057(4) -0.018(3) -0.017(3) 0.005(2)
C60B 0.036(3) 0.048(3) 0.050(3) -0.023(3) 0.002(2) -0.008(2)
C61B 0.050(4) 0.055(4) 0.067(4) -0.027(3) -0.002(3) -0.018(3)
C63B 0.041(3) 0.033(3) 0.038(3) -0.010(2) -0.001(2) -0.009(2)
C64B 0.041(3) 0.044(3) 0.048(3) -0.020(3) -0.017(2) 0.000(2)
C65B 0.042(3) 0.026(2) 0.030(2) -0.0099(19) -0.008(2) -0.004(2)
C66B 0.045(3) 0.027(2) 0.039(3) -0.014(2) -0.013(2) -0.005(2)
C67B 0.045(3) 0.025(2) 0.027(2) -0.0067(19) -0.014(2) -0.004(2)
C69B 0.041(3) 0.028(2) 0.029(2) -0.0038(19) -0.010(2) -0.006(2)
C70B 0.041(3) 0.027(2) 0.029(2) -0.0042(19) -0.009(2) -0.007(2)
C71B 0.039(3) 0.025(2) 0.024(2) 0.0010(18) -0.0121(19) -0.005(2)
C72B 0.049(3) 0.026(2) 0.031(3) -0.0095(19) -0.017(2) -0.008(2)
C74B 0.055(3) 0.033(3) 0.036(3) -0.008(2) -0.020(2) -0.008(2)
C75B 0.051(3) 0.034(3) 0.037(3) -0.007(2) -0.018(2) -0.006(2)
C76B 0.053(3) 0.033(3) 0.031(3) -0.004(2) -0.014(2) -0.006(2)
C77B 0.043(3) 0.024(2) 0.030(2) -0.0099(19) -0.007(2) -0.008(2)
C78B 0.048(3) 0.031(3) 0.034(3) -0.007(2) -0.011(2) -0.009(2)
C79B 0.051(3) 0.041(3) 0.036(3) -0.011(2) -0.004(2) -0.015(2)
C80B 0.059(4) 0.044(3) 0.032(3) -0.009(2) 0.001(2) -0.024(3)
C81B 0.061(4) 0.031(3) 0.033(3) -0.001(2) -0.015(2) -0.021(2)
C82B 0.055(3) 0.022(2) 0.030(2) -0.0072(19) -0.015(2) -0.013(2)
C14C 0.079(4) 0.052(3) 0.059(4) 0.014(3) -0.009(3) -0.018(3)
C15C 0.067(7) 0.045(4) 0.074(7) 0.013(4) 0.005(6) -0.013(4)
C16C 0.071(5) 0.038(4) 0.057(5) 0.001(4) -0.004(4) -0.016(3)
S2C 0.075(3) 0.0239(12) 0.056(2) -0.0002(13) 0.0126(19) -0.0019(15)
O2C1 0.062(6) 0.035(2) 0.075(5) -0.008(3) 0.010(5) -0.011(4)
O2C2 0.063(4) 0.041(4) 0.062(5) 0.003(3) 0.010(3) 0.004(3)
O2C3 0.099(8) 0.043(3) 0.070(5) -0.019(3) 0.007(5) -0.009(5)
O1E 0.071(3) 0.060(3) 0.043(2) 0.0134(19) -0.011(2) -0.038(2)
O2E 0.093(3) 0.044(2) 0.055(3) -0.0030(19) 0.003(2) -0.027(2)
C1E 0.072(4) 0.045(3) 0.032(3) 0.003(2) -0.002(3) -0.021(3)
C2E 0.056(3) 0.046(3) 0.036(3) 0.000(2) -0.001(2) -0.016(3)
F1E 0.069(2) 0.063(2) 0.069(2) 0.0018(19) -0.0148(19) -0.0101(19)
F2E 0.061(2) 0.0505(19) 0.0518(19) -0.0093(15) 0.0048(16) -0.0272(16)
F3E 0.074(2) 0.074(2) 0.0432(18) 0.0009(17) 0.0044(17) -0.036(2)
O1F 0.052(2) 0.042(2) 0.052(2) 0.0014(17) 0.0000(19) -0.0172(18)
O2F 0.066(3) 0.033(2) 0.095(4) -0.003(2) -0.016(3) -0.010(2)
C1F 0.050(3) 0.037(3) 0.063(4) -0.011(3) 0.003(3) -0.010(2)
C2F 0.045(4) 0.048(4) 0.118(6) -0.026(4) -0.001(4) -0.006(3)
F1F 0.069(3) 0.053(3) 0.290(8) -0.006(4) -0.068(4) -0.005(2)
F2F 0.077(3) 0.053(2) 0.074(2) -0.0102(18) -0.015(2) -0.0241(19)
F3F 0.075(3) 0.134(4) 0.153(4) -0.092(3) 0.057(3) -0.061(3)

loop_
_atom_type_symbol
_atom_type_description
_atom_type_scat_dispersion_real
_atom_type_scat_dispersion_imag
_atom_type_scat_source
C C 0.0033 0.0016 'International Tables Vol C Tables 4.2.6.8 and 6.1.1.4'
H H 0.0000 0.0000 'International Tables Vol C Tables 4.2.6.8 and 6.1.1.4'
N N 0.0061 0.0033 'International Tables Vol C Tables 4.2.6.8 and 6.1.1.4'
O O 0.0106 0.0060 'International Tables Vol C Tables 4.2.6.8 and 6.1.1.4'
S S 0.1246 0.1234 'International Tables Vol C Tables 4.2.6.8 and 6.1.1.4'
F F 0.0171 0.0103 'International Tables Vol C Tables 4.2.6.8 and 6.1.1.4'
Na Na 0.0362 0.0249 'International Tables Vol C Tables 4.2.6.8 and 6.1.1.4'

loop_
_geom_angle_atom_site_label_1
_geom_angle_atom_site_label_2
_geom_angle_atom_site_label_3
_geom_angle
_geom_angle_site_symmetry_1
_geom_angle_site_symmetry_3
O1A2 S1A O1A3 113.9(5) . .
O1A2 S1A O1A1 111.6(4) . .
O1A3 S1A O1A1 107.4(5) . .
O1A2 S1A C11A 111.4(4) . .
O1A3 S1A C11A 110.3(4) . .
O1A1 S1A C11A 101.4(4) . .
O2A1 S2A O2A3 113.5(3) . .
O2A1 S2A O2A2 112.7(3) . .
O2A3 S2A O2A2 111.0(3) . .
O2A1 S2A C16A 106.2(3) . .
O2A3 S2A C16A 106.5(3) . .
O2A2 S2A C16A 106.3(3) . .
O3A3 S3A O3A2 113.8(3) . .
O3A3 S3A O3A1 109.5(4) . .
O3A2 S3A O3A1 109.8(4) . .
O3A3 S3A C71A 108.4(2) . .
O3A2 S3A C71A 107.7(3) . .
O3A1 S3A C71A 107.4(3) . .
S3A O3A2 Na6 157.1(4) . .
S3A O3A3 Na2 146.6(3) . .
O4A2 S4A O4A3 113.0(3) . .
O4A2 S4A O4A1 112.8(3) . .
O4A3 S4A O4A1 110.0(3) . .
O4A2 S4A C76A 107.7(2) . .
O4A3 S4A C76A 108.0(3) . .
O4A1 S4A C76A 104.9(3) . .
S4A O4A2 Na2 154.1(3) . 2_777
C25A N21A C19A 124.2(5) . .
C25A N21A C22A 113.0(5) . .
C19A N21A C22A 122.8(4) . .
C26A N24A C22A 114.8(5) . .
C26A N24A C20A 118.8(6) . .
C22A N24A C20A 120.9(6) . .
C25A N27A C31A 120.5(5) . .
C25A N27A C28A 111.6(5) . .
C31A N27A C28A 127.5(6) . .
C26A N30A C32A 120.5(6) . .
C26A N30A C28A 113.0(6) . .
C32A N30A C28A 125.9(5) . .
C36A N33A C31A 123.0(5) . .
C36A N33A C34A 112.5(5) . .
C31A N33A C34A 123.3(5) . .
C37A N35A C32A 121.7(5) . .
C37A N35A C34A 112.1(5) . .
C32A N35A C34A 124.6(5) . .
C36A N38A C41A 122.7(4) . .
C36A N38A C39A 111.5(5) . .
C41A N38A C39A 123.3(5) . .
C37A N40A C42A 121.7(5) . .
C37A N40A C39A 111.4(5) . .
C42A N40A C39A 124.8(5) . .
C46A N43A C41A 123.3(4) . .
C46A N43A C44A 111.0(4) . .
C41A N43A C44A 121.1(4) . .
C47A N45A C44A 112.1(4) . .
C47A N45A C42A 121.9(4) . .
C44A N45A C42A 122.4(4) . .
C46A N48A C49A 112.3(4) . .
C46A N48A C51A 123.6(4) . .
C49A N48A C51A 123.5(4) . .
C47A N50A C52A 120.4(4) . .
C47A N50A C49A 110.7(4) . .
C52A N50A C49A 121.4(4) . .
C57A N53A C51A 121.5(4) . .
C57A N53A C54A 113.2(4) . .
C51A N53A C54A 125.1(4) . .
C58A N56A C52A 121.7(4) . .
C58A N56A C54A 113.2(4) . .
C52A N56A C54A 124.3(4) . .
C57A N59A C63A 123.7(4) . .
C57A N59A C60A 112.9(4) . .
C63A N59A C60A 123.3(4) . .
C58A N62A C64A 125.0(4) . .
C58A N62A C60A 111.7(4) . .
C64A N62A C60A 122.3(4) . .
C9A O8A C7A 114.2(4) . .
C12A O13A C14A 113.7(4) . .
C36A O36A Na4 151.5(4) . .
C37A O37A Na8 155.5(5) . 2_767
C46A O46A Na1 137.3(3) . .
C46A O46A Na3 128.4(3) . .
Na1 O46A Na3 83.66(11) . .
C47A O47A Na5 171.0(4) . .
C57A O57A Na1 148.8(3) . .
C67A O68A C69A 113.0(3) . .
C72A O73A C74A 111.8(3) . .
C7A C1A C2A 123.6(5) . .
C7A C1A C6A 118.7(5) . .
C2A C1A C6A 117.7(5) . .
C3A C2A C1A 121.6(5) . .
C2A C3A C4A 119.8(5) . .
C5A C4A C3A 120.1(6) . .
C4A C5A C6A 121.3(5) . .
C5A C6A C12A 123.5(5) . .
C5A C6A C1A 119.4(5) . .
C12A C6A C1A 117.1(5) . .
C17A C7A C1A 122.3(5) . .
C17A C7A O8A 118.8(5) . .
C1A C7A O8A 118.8(5) . .
O8A C9A C10A 111.2(6) . .
C11A C10A C9A 116.3(7) . .
C10A C11A S1A 114.7(6) . .
C18A C12A O13A 120.7(5) . .
C18A C12A C6A 123.4(5) . .
O13A C12A C6A 115.8(5) . .
O13A C14A C15A 106.5(4) . .
C16A C15A C14A 110.5(5) . .
C15A C16A S2A 111.9(4) . .
C7A C17A C18A 119.1(5) . .
C7A C17A C19A 120.7(5) . .
C18A C17A C19A 120.2(5) . .
C12A C18A C17A 119.3(5) . .
C12A C18A C20A 120.2(5) . .
C17A C18A C20A 120.3(5) . .
N21A C19A C17A 112.9(5) . .
N24A C20A C18A 112.9(4) . .
N24A C22A N21A 110.4(5) . .
N24A C22A C23A 115.0(5) . .
N21A C22A C23A 110.3(7) . .
N24A C22A C28A 102.1(6) . .
N21A C22A C28A 100.5(4) . .
C23A C22A C28A 117.3(5) . .
O25A C25A N27A 125.3(5) . .
O25A C25A N21A 125.5(6) . .
N27A C25A N21A 109.2(5) . .
O26A C26A N24A 126.8(6) . .
O26A C26A N30A 127.3(8) . .
N24A C26A N30A 105.9(7) . .
N27A C28A N30A 112.2(5) . .
N27A C28A C29A 112.4(5) . .
N30A C28A C29A 112.5(7) . .
N27A C28A C22A 102.6(5) . .
N30A C28A C22A 101.9(5) . .
C29A C28A C22A 114.5(6) . .
N27A C31A N33A 114.1(5) . .
N30A C32A N35A 114.3(5) . .
N35A C34A N33A 114.4(5) . .
N35A C34A C39A 103.7(5) . .
N33A C34A C39A 102.7(4) . .
O36A C36A N33A 125.6(6) . .
O36A C36A N38A 126.1(5) . .
N33A C36A N38A 108.4(5) . .
O37A C37A N35A 126.1(6) . .
O37A C37A N40A 125.2(6) . .
N35A C37A N40A 108.7(5) . .
N38A C39A N40A 114.7(4) . .
N38A C39A C34A 104.5(5) . .
N40A C39A C34A 103.9(4) . .
N43A C41A N38A 113.9(4) . .
N40A C42A N45A 113.7(5) . .
N45A C44A N43A 113.6(5) . .
N45A C44A C49A 104.4(4) . .
N43A C44A C49A 103.2(4) . .
O46A C46A N43A 125.1(4) . .
O46A C46A N48A 126.1(4) . .
N43A C46A N48A 108.9(4) . .
O47A C47A N50A 125.6(5) . .
O47A C47A N45A 125.9(5) . .
N50A C47A N45A 108.5(4) . .
N48A C49A N50A 114.8(4) . .
N48A C49A C44A 103.7(4) . .
N50A C49A C44A 102.9(4) . .
N48A C51A N53A 114.1(4) . .
N50A C52A N56A 113.1(4) . .
N56A C54A N53A 112.1(4) . .
N56A C54A C55A 113.0(4) . .
N53A C54A C55A 111.9(4) . .
N56A C54A C60A 101.7(4) . .
N53A C54A C60A 101.7(4) . .
C55A C54A C60A 115.6(4) . .
O57A C57A N59A 125.7(4) . .
O57A C57A N53A 126.0(4) . .
N59A C57A N53A 108.3(4) . .
O58A C58A N56A 124.2(5) . .
O58A C58A N62A 126.4(5) . .
N56A C58A N62A 109.4(4) . .
N59A C60A N62A 109.3(4) . .
N59A C60A C61A 111.7(4) . .
N62A C60A C61A 112.4(4) . .
N59A C60A C54A 103.5(4) . .
N62A C60A C54A 103.7(4) . .
C61A C60A C54A 115.6(4) . .
N59A C63A C65A 115.8(4) . .
N62A C64A C66A 115.5(4) . .
C67A C65A C66A 119.5(4) . .
C67A C65A C63A 119.0(4) . .
C66A C65A C63A 121.5(4) . .
C72A C66A C65A 118.6(4) . .
C72A C66A C64A 118.9(4) . .
C65A C66A C64A 122.4(4) . .
C65A C67A O68A 119.7(4) . .
C65A C67A C77A 122.8(4) . .
O68A C67A C77A 117.4(4) . .
O68A C69A C70A 108.2(4) . .
C69A C70A C71A 112.6(4) . .
C70A C71A S3A 111.4(3) . .
C66A C72A O73A 119.6(4) . .
C66A C72A C82A 122.9(4) . .
O73A C72A C82A 117.5(4) . .
O73A C74A C75A 108.6(4) . .
C74A C75A C76A 111.3(4) . .
C75A C76A S4A 112.0(3) . .
C78A C77A C82A 119.2(4) . .
C78A C77A C67A 123.2(4) . .
C82A C77A C67A 117.5(4) . .
C79A C78A C77A 120.7(5) . .
C78A C79A C80A 120.5(5) . .
C81A C80A C79A 120.5(5) . .
C80A C81A C82A 120.8(5) . .
C72A C82A C81A 123.0(4) . .
C72A C82A C77A 118.7(4) . .
C81A C82A C77A 118.3(5) . .
O1B1 S1B O1B3 114.0(2) . .
O1B1 S1B O1B2 111.7(3) . .
O1B3 S1B O1B2 110.3(3) . .
O1B1 S1B C11B 108.0(2) . .
O1B3 S1B C11B 107.1(2) . .
O1B2 S1B C11B 105.2(2) . .
S1B O1B1 Na3 126.8(2) . 2_676
O3B3 S3B O3B1 113.2(3) . .
O3B3 S3B O3B2 109.9(2) . .
O3B1 S3B O3B2 110.1(2) . .
O3B3 S3B C71B 107.8(2) . .
O3B1 S3B C71B 108.1(2) . .
O3B2 S3B C71B 107.5(2) . .
S3B O3B1 Na2 152.1(2) . 2_676
S3B O3B2 Na3 143.5(2) . 2_676
S3B O3B2 Na4 117.9(2) . 2_676
Na3 O3B2 Na4 97.95(15) 2_676 2_676
S3B O3B2 Na1 97.13(17) . 2_676
Na3 O3B2 Na1 85.74(13) 2_676 2_676
Na4 O3B2 Na1 95.00(13) 2_676 2_676
S3B O3B3 Na6 137.3(2) . 2_676
O4B2 S4B O4B1 113.2(3) . .
O4B2 S4B O4B3 109.3(3) . .
O4B1 S4B O4B3 111.8(2) . .
O4B2 S4B C76B 107.4(3) . .
O4B1 S4B C76B 106.1(2) . .
O4B3 S4B C76B 108.8(3) . .
S4B O4B1 Na3 131.6(3) . .
S4B O4B1 Na4 132.1(3) . .
Na3 O4B1 Na4 95.96(15) . .
C25B N21B C22B 112.5(5) . .
C25B N21B C19B 124.3(5) . .
C22B N21B C19B 123.1(4) . .
C26B N24B C22B 111.1(5) . .
C26B N24B C20B 118.9(5) . .
C22B N24B C20B 121.3(5) . .
C25B N27B C28B 111.7(4) . .
C25B N27B C31B 120.5(4) . .
C28B N27B C31B 127.7(5) . .
C26B N30B C32B 122.5(5) . .
C26B N30B C28B 111.5(5) . .
C32B N30B C28B 125.3(5) . .
C36B N33B C34B 113.0(4) . .
C36B N33B C31B 122.9(4) . .
C34B N33B C31B 123.1(4) . .
C37B N35B C34B 111.7(4) . .
C37B N35B C32B 122.7(5) . .
C34B N35B C32B 123.2(5) . .
C36B N38B C39B 111.7(4) . .
C36B N38B C41B 120.7(4) . .
C39B N38B C41B 123.1(4) . .
C37B N40B C39B 113.5(4) . .
C37B N40B C42B 121.3(4) . .
C39B N40B C42B 122.5(4) . .
C46B N43B C41B 120.3(4) . .
C46B N43B C44B 110.9(4) . .
C41B N43B C44B 120.3(4) . .
C47B N45B C42B 122.2(4) . .
C47B N45B C44B 111.9(4) . .
C42B N45B C44B 122.4(4) . .
C46B N48B C49B 112.0(4) . .
C46B N48B C51B 123.9(4) . .
C49B N48B C51B 123.7(4) . .
C47B N50B C52B 121.0(4) . .
C47B N50B C49B 110.5(4) . .
C52B N50B C49B 121.7(5) . .
C57B N53B C54B 113.3(4) . .
C57B N53B C51B 120.2(4) . .
C54B N53B C51B 125.5(4) . .
C58B N56B C52B 120.8(5) . .
C58B N56B C54B 112.8(4) . .
C52B N56B C54B 123.7(5) . .
C57B N59B C63B 123.6(4) . .
C57B N59B C60B 112.8(4) . .
C63B N59B C60B 123.5(4) . .
C58B N62B C60B 111.9(4) . .
C58B N62B C64B 121.1(5) . .
C60B N62B C64B 121.4(4) . .
C7B O8B C9B 113.6(4) . .
C12B O13B C14B 112.5(5) . .
C12B O13B Na7 105.1(4) . .
C14B O13B Na7 142.2(4) . .
C26B O26B Na7 154.9(4) . .
C36B O36B Na2 144.3(3) . 2_676
C46B O46B Na6 149.7(3) . 2_676
C67B O68B C69B 111.4(3) . .
C72B O73B C74B 113.4(3) . .
C2B C1B C7B 123.8(5) . .
C2B C1B C6B 118.4(5) . .
C7B C1B C6B 117.8(5) . .
C3B C2B C1B 122.1(5) . .
C2B C3B C4B 118.7(6) . .
C5B C4B C3B 122.1(6) . .
C4B C5B C6B 119.7(6) . .
C1B C6B C12B 119.5(5) . .
C1B C6B C5B 118.9(5) . .
C12B C6B C5B 121.5(5) . .
C17B C7B O8B 117.9(5) . .
C17B C7B C1B 123.3(5) . .
O8B C7B C1B 118.8(5) . .
O8B C9B C10B 108.9(4) . .
C9B C10B C11B 111.4(5) . .
C10B C11B S1B 112.3(4) . .
C18B C12B O13B 120.3(5) . .
C18B C12B C6B 121.7(5) . .
O13B C12B C6B 118.1(5) . .
O13B C14B C15B 105.6(13) . .
C16B C15B C14B 111.6(10) . .
C15B C16B S2B 113.3(6) . .
O2B1 S2B O2B2 112.6(8) . .
O2B1 S2B O2B3 113.2(9) . .
O2B2 S2B O2B3 110.4(7) . .
O2B1 S2B C16B 106.9(5) . .
O2B2 S2B C16B 106.3(4) . .
O2B3 S2B C16B 106.9(5) . .
C7B C17B C18B 118.5(5) . .
C7B C17B C19B 121.2(5) . .
C18B C17B C19B 120.3(5) . .
C12B C18B C17B 119.0(5) . .
C12B C18B C20B 121.0(5) . .
C17B C18B C20B 120.0(5) . .
N21B C19B C17B 113.4(5) . .
N24B C20B C18B 113.4(5) . .
N24B C22B N21B 111.8(4) . .
N24B C22B C23B 112.8(5) . .
N21B C22B C23B 109.4(5) . .
N24B C22B C28B 103.7(5) . .
N21B C22B C28B 101.0(4) . .
C23B C22B C28B 117.4(5) . .
O25B C25B N21B 125.8(5) . .
O25B C25B N27B 124.8(5) . .
N21B C25B N27B 109.4(5) . .
O26B C26B N24B 126.3(6) . .
O26B C26B N30B 124.2(6) . .
N24B C26B N30B 109.5(5) . .
N27B C28B N30B 111.7(4) . .
N27B C28B C29B 113.0(5) . .
N30B C28B C29B 112.8(5) . .
N27B C28B C22B 102.6(5) . .
N30B C28B C22B 100.9(4) . .
C29B C28B C22B 114.8(5) . .
N27B C31B N33B 114.2(4) . .
N30B C32B N35B 115.1(5) . .
N35B C34B N33B 114.7(4) . .
N35B C34B C39B 103.9(4) . .
N33B C34B C39B 102.4(4) . .
O36B C36B N38B 126.2(5) . .
O36B C36B N33B 125.5(5) . .
N38B C36B N33B 108.2(4) . .
O37B C37B N40B 126.1(5) . .
O37B C37B N35B 125.5(5) . .
N40B C37B N35B 108.3(5) . .
N40B C39B N38B 115.1(4) . .
N40B C39B C34B 102.5(4) . .
N38B C39B C34B 104.5(4) . .
N43B C41B N38B 113.0(4) . .
N45B C42B N40B 113.6(4) . .
N45B C44B N43B 115.2(4) . .
N45B C44B C49B 103.4(4) . .
N43B C44B C49B 103.4(4) . .
O46B C46B N48B 126.2(5) . .
O46B C46B N43B 125.8(5) . .
N48B C46B N43B 108.0(4) . .
O47B C47B N45B 125.1(5) . .
O47B C47B N50B 125.8(5) . .
N45B C47B N50B 109.1(4) . .
N48B C49B N50B 115.2(4) . .
N48B C49B C44B 103.8(4) . .
N50B C49B C44B 103.0(4) . .
N48B C51B N53B 114.4(4) . .
N50B C52B N56B 113.2(4) . .
N53B C54B C55B 113.7(5) . .
N53B C54B N56B 112.7(4) . .
C55B C54B N56B 112.5(5) . .
N53B C54B C60B 101.1(4) . .
C55B C54B C60B 115.3(5) . .
N56B C54B C60B 100.4(4) . .
O57B C57B N59B 125.7(5) . .
O57B C57B N53B 126.7(5) . .
N59B C57B N53B 107.6(4) . .
O58B C58B N56B 125.6(5) . .
O58B C58B N62B 125.2(5) . .
N56B C58B N62B 109.2(5) . .
N62B C60B N59B 110.4(4) . .
N62B C60B C61B 112.2(5) . .
N59B C60B C61B 112.1(5) . .
N62B C60B C54B 102.7(4) . .
N59B C60B C54B 101.7(4) . .
C61B C60B C54B 116.9(5) . .
N59B C63B C65B 114.5(4) . .
N62B C64B C66B 114.6(4) . .
C67B C65B C66B 119.9(5) . .
C67B C65B C63B 118.9(4) . .
C66B C65B C63B 121.1(5) . .
C72B C66B C65B 118.6(5) . .
C72B C66B C64B 120.5(5) . .
C65B C66B C64B 120.9(5) . .
C65B C67B O68B 120.3(4) . .
C65B C67B C77B 121.7(4) . .
O68B C67B C77B 118.0(4) . .
O68B C69B C70B 108.1(4) . .
C71B C70B C69B 110.4(4) . .
C70B C71B S3B 111.0(3) . .
C66B C72B O73B 119.6(5) . .
C66B C72B C82B 122.7(4) . .
O73B C72B C82B 117.7(4) . .
O73B C74B C75B 107.1(4) . .
C76B C75B C74B 108.6(4) . .
C75B C76B S4B 113.2(4) . .
C78B C77B C82B 118.8(5) . .
C78B C77B C67B 122.6(4) . .
C82B C77B C67B 118.6(5) . .
C79B C78B C77B 120.3(5) . .
C80B C79B C78B 121.2(5) . .
C81B C80B C79B 120.0(5) . .
C80B C81B C82B 120.8(5) . .
C81B C82B C77B 118.8(5) . .
C81B C82B C72B 123.2(4) . .
C77B C82B C72B 118.0(5) . .
O2E C1E O1E 127.0(6) . .
O2E C1E C2E 121.9(6) . .
O1E C1E C2E 111.1(5) . .
F1E C2E F2E 108.3(5) . .
F1E C2E F3E 108.0(5) . .
F2E C2E F3E 106.8(4) . .
F1E C2E C1E 112.0(5) . .
F2E C2E C1E 111.5(5) . .
F3E C2E C1E 110.1(5) . .
O2F C1F O1F 127.1(6) . .
O2F C1F C2F 121.0(6) . .
O1F C1F C2F 111.9(5) . .
F3F C2F F2F 106.0(6) . .
F3F C2F F1F 109.8(7) . .
F2F C2F F1F 105.6(7) . .
F3F C2F C1F 113.0(7) . .
F2F C2F C1F 111.4(6) . .
F1F C2F C1F 110.7(6) . .

loop_
_geom_bond_atom_site_label_1
_geom_bond_atom_site_label_2
_geom_bond_distance
_geom_bond_site_symmetry_2
Na1 O57A 2.207(4) .
Na1 O46A 2.372(4) .
Na1 O3B2 2.438(4) 2_676
Na2 O36B 2.256(4) 2_676
Na2 O3B1 2.349(4) 2_676
Na2 O3A3 2.357(5) .
Na2 O4A2 2.449(4) 2_777
Na3 O4B1 2.308(4) .
Na3 O3B2 2.341(4) 2_676
Na3 O1B1 2.360(4) 2_676
Na3 O46A 2.502(3) .
Na4 O36A 2.338(5) .
Na4 O3B2 2.374(4) 2_676
Na4 O4B1 2.476(5) .
Na5 O47A 2.279(4) .
Na5 O4X 2.523(11) .
Na6 O3A2 2.231(6) .
Na6 O3B3 2.281(4) 2_676
Na6 O46B 2.313(4) 2_676
Na7 O26B 2.264(5) .
Na7 O13B 2.418(6) .
Na8 O37A 2.204(6) 2_767
S1A O1A2 1.391(5) .
S1A O1A3 1.447(7) .
S1A O1A1 1.466(7) .
S1A C11A 1.784(8) .
S2A O2A1 1.447(4) .
S2A O2A3 1.458(5) .
S2A O2A2 1.461(6) .
S2A C16A 1.779(6) .
S3A O3A3 1.413(4) .
S3A O3A2 1.425(5) .
S3A O3A1 1.447(5) .
S3A C71A 1.778(5) .
S4A O4A2 1.424(4) .
S4A O4A3 1.438(5) .
S4A O4A1 1.473(4) .
S4A C76A 1.773(5) .
O4A2 Na2 2.449(4) 2_777
N21A C25A 1.348(7) .
N21A C19A 1.445(8) .
N21A C22A 1.473(7) .
N24A C26A 1.372(10) .
N24A C22A 1.455(8) .
N24A C20A 1.474(7) .
N27A C25A 1.346(8) .
N27A C31A 1.440(7) .
N27A C28A 1.469(7) .
N30A C26A 1.395(8) .
N30A C32A 1.433(9) .
N30A C28A 1.489(10) .
N33A C36A 1.363(7) .
N33A C31A 1.451(8) .
N33A C34A 1.453(8) .
N35A C37A 1.361(8) .
N35A C32A 1.444(7) .
N35A C34A 1.448(7) .
N38A C36A 1.368(8) .
N38A C41A 1.445(6) .
N38A C39A 1.449(7) .
N40A C37A 1.373(7) .
N40A C42A 1.396(8) .
N40A C39A 1.451(7) .
N43A C46A 1.365(6) .
N43A C41A 1.436(6) .
N43A C44A 1.476(7) .
N45A C47A 1.375(6) .
N45A C44A 1.431(6) .
N45A C42A 1.457(6) .
N48A C46A 1.372(6) .
N48A C49A 1.444(6) .
N48A C51A 1.455(6) .
N50A C47A 1.373(6) .
N50A C52A 1.450(6) .
N50A C49A 1.472(6) .
N53A C57A 1.368(6) .
N53A C51A 1.455(6) .
N53A C54A 1.472(6) .
N56A C58A 1.358(6) .
N56A C52A 1.450(6) .
N56A C54A 1.468(6) .
N59A C57A 1.363(6) .
N59A C63A 1.447(6) .
N59A C60A 1.457(6) .
N62A C58A 1.361(6) .
N62A C64A 1.452(6) .
N62A C60A 1.465(6) .
O8A C9A 1.403(7) .
O8A C7A 1.411(6) .
O13A C12A 1.406(6) .
O13A C14A 1.440(6) .
O25A C25A 1.249(7) .
O26A C26A 1.218(9) .
O36A C36A 1.241(7) .
O37A C37A 1.233(7) .
O37A Na8 2.204(6) 2_767
O46A C46A 1.225(5) .
O47A C47A 1.212(6) .
O57A C57A 1.216(6) .
O58A C58A 1.234(6) .
O68A C67A 1.398(5) .
O68A C69A 1.433(5) .
O73A C72A 1.399(5) .
O73A C74A 1.438(5) .
C1A C7A 1.404(8) .
C1A C2A 1.423(7) .
C1A C6A 1.436(7) .
C2A C3A 1.369(8) .
C3A C4A 1.425(8) .
C4A C5A 1.363(8) .
C5A C6A 1.409(8) .
C6A C12A 1.412(7) .
C7A C17A 1.368(7) .
C9A C10A 1.463(9) .
C10A C11A 1.463(11) .
C12A C18A 1.349(8) .
C14A C15A 1.516(7) .
C15A C16A 1.499(8) .
C17A C18A 1.426(7) .
C17A C19A 1.522(8) .
C18A C20A 1.533(7) .
C22A C23A 1.495(10) .
C22A C28A 1.568(9) .
C28A C29A 1.508(8) .
C34A C39A 1.530(8) .
C44A C49A 1.538(7) .
C54A C55A 1.501(7) .
C54A C60A 1.572(6) .
C60A C61A 1.520(7) .
C63A C65A 1.529(6) .
C64A C66A 1.530(7) .
C65A C67A 1.360(7) .
C65A C66A 1.429(6) .
C66A C72A 1.380(7) .
C67A C77A 1.430(7) .
C69A C70A 1.507(6) .
C70A C71A 1.518(7) .
C72A C82A 1.405(7) .
C74A C75A 1.524(6) .
C75A C76A 1.536(7) .
C77A C78A 1.409(7) .
C77A C82A 1.422(6) .
C78A C79A 1.354(7) .
C79A C80A 1.400(7) .
C80A C81A 1.362(7) .
C81A C82A 1.412(7) .
S1B O1B1 1.438(4) .
S1B O1B3 1.455(4) .
S1B O1B2 1.486(4) .
S1B C11B 1.763(5) .
O1B1 Na3 2.360(4) 2_676
S3B O3B3 1.442(4) .
S3B O3B1 1.445(4) .
S3B O3B2 1.460(3) .
S3B C71B 1.773(4) .
O3B1 Na2 2.349(4) 2_676
O3B2 Na3 2.341(4) 2_676
O3B2 Na4 2.374(4) 2_676
O3B2 Na1 2.438(4) 2_676
O3B3 Na6 2.281(4) 2_676
S4B O4B2 1.442(5) .
S4B O4B1 1.445(4) .
S4B O4B3 1.462(4) .
S4B C76B 1.763(5) .
N21B C25B 1.341(7) .
N21B C22B 1.467(7) .
N21B C19B 1.474(7) .
N24B C26B 1.354(8) .
N24B C22B 1.443(7) .
N24B C20B 1.467(7) .
N27B C25B 1.370(7) .
N27B C28B 1.436(7) .
N27B C31B 1.438(7) .
N30B C26B 1.392(7) .
N30B C32B 1.423(8) .
N30B C28B 1.469(7) .
N33B C36B 1.373(6) .
N33B C34B 1.446(7) .
N33B C31B 1.452(7) .
N35B C37B 1.367(7) .
N35B C34B 1.443(7) .
N35B C32B 1.459(7) .
N38B C36B 1.371(7) .
N38B C39B 1.447(6) .
N38B C41B 1.448(6) .
N40B C37B 1.356(7) .
N40B C39B 1.434(7) .
N40B C42B 1.457(7) .
N43B C46B 1.381(6) .
N43B C41B 1.435(6) .
N43B C44B 1.452(6) .
N45B C47B 1.348(7) .
N45B C42B 1.436(7) .
N45B C44B 1.445(6) .
N48B C46B 1.377(6) .
N48B C49B 1.440(6) .
N48B C51B 1.448(6) .
N50B C47B 1.369(7) .
N50B C52B 1.452(7) .
N50B C49B 1.453(6) .
N53B C57B 1.372(6) .
N53B C54B 1.446(7) .
N53B C51B 1.456(6) .
N56B C58B 1.357(7) .
N56B C52B 1.458(7) .
N56B C54B 1.484(7) .
N59B C57B 1.363(6) .
N59B C63B 1.431(6) .
N59B C60B 1.457(7) .
N62B C58B 1.362(7) .
N62B C60B 1.456(7) .
N62B C64B 1.466(7) .
O8B C7B 1.401(6) .
O8B C9B 1.440(6) .
O13B C12B 1.393(6) .
O13B C14B 1.433(8) .
O25B C25B 1.245(6) .
O26B C26B 1.222(7) .
O36B C36B 1.230(6) .
O36B Na2 2.256(4) 2_676
O37B C37B 1.239(6) .
O46B C46B 1.214(6) .
O46B Na6 2.313(4) 2_676
O57B C57B 1.212(6) .
O47B C47B 1.242(6) .
O58B C58B 1.237(7) .
O68B C67B 1.381(5) .
O68B C69B 1.452(5) .
O73B C72B 1.393(6) .
O73B C74B 1.459(6) .
C1B C2B 1.399(8) .
C1B C7B 1.403(8) .
C1B C6B 1.414(7) .
C2B C3B 1.364(9) .
C3B C4B 1.403(9) .
C4B C5B 1.344(9) .
C5B C6B 1.431(8) .
C6B C12B 1.418(8) .
C7B C17B 1.382(8) .
C9B C10B 1.516(7) .
C10B C11B 1.532(7) .
C12B C18B 1.379(8) .
C14B C15B 1.509(10) .
C15B C16B 1.488(12) .
C16B S2B 1.805(8) .
S2B O2B1 1.446(6) .
S2B O2B2 1.449(6) .
S2B O2B3 1.454(7) .
C17B C18B 1.440(7) .
C17B C19B 1.483(7) .
C18B C20B 1.509(8) .
C22B C23B 1.526(8) .
C22B C28B 1.585(8) .
C28B C29B 1.501(8) .
C34B C39B 1.550(8) .
C44B C49B 1.534(7) .
C54B C55B 1.479(8) .
C54B C60B 1.590(7) .
C60B C61B 1.486(8) .
C63B C65B 1.528(7) .
C64B C66B 1.523(7) .
C65B C67B 1.371(7) .
C65B C66B 1.423(7) .
C66B C72B 1.373(7) .
C67B C77B 1.423(7) .
C69B C70B 1.527(6) .
C70B C71B 1.523(6) .
C72B C82B 1.421(7) .
C74B C75B 1.519(7) .
C75B C76B 1.509(7) .
C77B C78B 1.400(7) .
C77B C82B 1.417(6) .
C78B C79B 1.377(7) .
C79B C80B 1.375(7) .
C80B C81B 1.366(8) .
C81B C82B 1.412(7) .
O1E C1E 1.295(7) .
O2E C1E 1.220(7) .
C1E C2E 1.515(8) .
C2E F1E 1.312(7) .
C2E F2E 1.331(7) .
C2E F3E 1.332(6) .
O1F C1F 1.294(7) .
O2F C1F 1.216(7) .
C1F C2F 1.516(9) .
C2F F3F 1.277(9) .
C2F F2F 1.322(8) .
C2F F1F 1.337(9) .

loop_
_geom_hbond_atom_site_label_D
_geom_hbond_atom_site_label_H
_geom_hbond_atom_site_label_A
_geom_hbond_distance_DH
_geom_hbond_distance_HA
_geom_hbond_distance_DA
_geom_hbond_angle_DHA
O1E H1E O25A 0.84 1.75 2.577(6) 168.2
O1F H1F O25B 0.84 1.78 2.609(5) 167.0
